data_7160629
loop_
_publ_author_name
'Kassir, Ahmad F.'
'Lupp, Daniel'
'Grabowski, Jakub'
'Granda, Jaros&#x142;aw M'
'Jurczak, Janusz'

_publ_section_title
;
 Selective recognition and sensing of biologically important phosphates
 using triptycene-based anion receptors.
;
_journal_issue 29
_journal_name_full 'Organic &amp; biomolecular chemistry'
_journal_page_first 6969
_journal_page_last 6977
_journal_paper_doi 10.1039/d5ob00760g
_journal_volume 23
_journal_year 2025
_chemical_formula_sum 'C142 H214 F6 N16 O12 Si'
_chemical_formula_weight 2479.37
_space_group_crystal_system monoclinic
_space_group_IT_number 14
_space_group_name_Hall '-P 2yn'
_space_group_name_H-M_alt 'P 1 21/n 1'
_atom_sites_solution_hydrogens geom
_audit_update_record
;
2022-02-15 deposited with the CCDC.	2025-07-02 downloaded from the CCDC.
;
_cell_angle_alpha 90
_cell_angle_beta 110.6794(15)
_cell_angle_gamma 90
_cell_formula_units_Z 2
_cell_length_a 17.0525(8)
_cell_length_b 19.6640(9)
_cell_length_c 22.1200(11)
_cell_measurement_reflns_used 9899
_cell_measurement_temperature 103.(2)
_cell_measurement_theta_max 24.4249
_cell_measurement_theta_min 2.2934
_cell_volume 6939.4(6)
_computing_cell_refinement 'SAINT V8.38A (Bruker AXS Inc., 2017)'
_computing_data_collection 'APEX3 V2017 (Bruker AXS Inc., 2017)'
_computing_data_reduction 'SAINT V8.38A (Bruker AXS Inc., 2017)'
_computing_molecular_graphics ' '
_computing_publication_material 'APEX3 V2017 (Bruker AXS Inc., 2017)'
_computing_structure_refinement 'SHELXL-2016/6 (Sheldrick, 2016)'
_computing_structure_solution 'SHELXT (Sheldrick, 2015)'
_diffrn_ambient_temperature 103.(2)
_diffrn_detector_area_resol_mean 7.3910
_diffrn_measured_fraction_theta_full 0.999
_diffrn_measured_fraction_theta_max 0.999
_diffrn_measurement_device_type 'Bruker D8 VENTURE'
_diffrn_measurement_method 'omega and phi scans'
_diffrn_radiation_monochromator TRIUMPH
_diffrn_radiation_type MoK\a
_diffrn_radiation_wavelength 0.71073
_diffrn_reflns_av_R_equivalents 0.0879
_diffrn_reflns_av_unetI/netI 0.0494
_diffrn_reflns_limit_h_max 19
_diffrn_reflns_limit_h_min -20
_diffrn_reflns_limit_k_max 23
_diffrn_reflns_limit_k_min -23
_diffrn_reflns_limit_l_max 26
_diffrn_reflns_limit_l_min -26
_diffrn_reflns_number 108454
_diffrn_reflns_theta_full 25.05
_diffrn_reflns_theta_max 25.05
_diffrn_reflns_theta_min 2.19
_diffrn_source 'fine focus sealed tube'
_exptl_absorpt_coefficient_mu 0.089
_exptl_absorpt_correction_T_max 0.99
_exptl_absorpt_correction_T_min 0.94
_exptl_absorpt_correction_type multi-scan
_exptl_absorpt_process_details
;
SADABS-2016/2 - Bruker AXS area detector scaling and absorption correction
(Bruker AXS Inc., 2016)
;
_exptl_crystal_colour 'pale yellow'
_exptl_crystal_density_diffrn 1.187
_exptl_crystal_density_method 'not measured'
_exptl_crystal_description plate
_exptl_crystal_F_000 2684
_exptl_crystal_recrystallization_method 'Re-crystallisation from solvent: DMSO'
_exptl_crystal_size_max 0.251
_exptl_crystal_size_mid 0.202
_exptl_crystal_size_min 0.062
_refine_diff_density_max 0.457
_refine_diff_density_min -0.362
_refine_ls_extinction_method none
_refine_ls_goodness_of_fit_ref 1.035
_refine_ls_hydrogen_treatment constr
_refine_ls_matrix_type full
_refine_ls_number_parameters 944
_refine_ls_number_reflns 12270
_refine_ls_number_restraints 215
_refine_ls_restrained_S_all 1.041
_refine_ls_R_factor_all 0.1305
_refine_ls_R_factor_gt 0.0770
_refine_ls_shift/su_max 0.001
_refine_ls_shift/su_mean 0.000
_refine_ls_structure_factor_coef Fsqd
_refine_ls_weighting_details 'w=1/[\s^2^(Fo^2^)+(0.1040P)^2^+7.7195P] where P=(Fo^2^+2Fc^2^)/3'
_refine_ls_weighting_scheme calc
_refine_ls_wR_factor_gt 0.1938
_refine_ls_wR_factor_ref 0.2361
_reflns_number_gt 7378
_reflns_number_total 12270
_reflns_threshold_expression 'I > 2\s(I)'
_cod_data_source_file d5ob00760g2.cif
_cod_data_source_block JM39
_cod_depositor_comments
;
The following automatic conversions were performed:

data item '_exptl_absorpt_correction_type' value 'Multi-Scan' was
changed to 'multi-scan' in accordance with the
/home/data/users/saulius/crontab/automatic-downloads/rss-feeds/RSC/lib/dictionaries/cif_core.dic
dictionary named 'cif_core.dic' version 2.4.2 last updated on
2011-04-26.

Automatic conversion script
Id: cif_fix_values 8170 2020-07-09 18:12:32Z antanas 

 Adding full bibliography for 7160628--7160629.cif.
;
_cod_database_code 7160629

loop_
_space_group_symop_operation_xyz
'x, y, z'
'-x+1/2, y+1/2, -z+1/2'
'-x, -y, -z'
'x-1/2, -y-1/2, z-1/2'

loop_
_atom_site_type_symbol
_atom_site_label
_atom_site_fract_x
_atom_site_fract_y
_atom_site_fract_z
_atom_site_U_iso_or_equiv
_atom_site_adp_type
_atom_site_calc_flag
_atom_site_refinement_flags_adp
_atom_site_refinement_flags_occupancy
_atom_site_refinement_flags_posn
_atom_site_occupancy
_atom_site_disorder_assembly
_atom_site_disorder_group
Si Si1A 0.5 0.5 0.5 0.0388(3) Uani d . P DS 0.899(4) A 1
F F1A 0.42334(17) 0.44666(13) 0.49634(14) 0.0697(9) Uani d . P D 0.899(4) A 1
F F2A 0.44652(19) 0.52864(14) 0.42610(13) 0.0699(9) Uani d U P D 0.899(4) A 1
F F3A 0.45798(19) 0.55952(14) 0.53191(14) 0.0703(9) Uani d U P D 0.899(4) A 1
Si Si1B 0.5 0.5 0.5 0.0388(3) Uani d . P DS 0.101(4) A 2
F F1B 0.4025(10) 0.5065(13) 0.4763(11) 0.072(8) Uiso d . P D 0.101(4) A 2
F F2B 0.511(2) 0.5164(15) 0.4310(10) 0.091(5) Uiso d U P D 0.101(4) A 2
F F3B 0.503(2) 0.5821(9) 0.5167(14) 0.093(5) Uiso d U P D 0.101(4) A 2
O O1 0.29751(16) 0.10305(12) 0.38404(12) 0.0517(7) Uani d . . . 1.0 . .
O O2 0.47565(19) 0.21976(14) 0.63096(13) 0.0637(8) Uani d . . . 1.0 . .
O O3 0.04101(15) 0.47775(13) 0.17487(12) 0.0480(6) Uani d . . . 1.0 . .
O O4 0.1819(2) 0.68276(14) 0.36113(17) 0.0793(10) Uani d . . . 1.0 . .
N N2 0.41731(18) 0.30415(14) 0.47544(14) 0.0444(7) Uani d . . . 1.0 . .
H H2N 0.436384 0.346071 0.482802 0.053 Uiso calc U . R 1.0 . .
N N4 0.27346(18) 0.51819(13) 0.35495(14) 0.0419(7) Uani d . . . 1.0 . .
H H4N4 0.322157 0.516455 0.386821 0.05 Uiso calc U . R 1.0 . .
C C1 0.3605(2) 0.37949(16) 0.33840(17) 0.0381(8) Uani d . . . 1.0 . .
H H1 0.392295 0.407793 0.376807 0.046 Uiso calc U . R 1.0 . .
C C2 0.2777(2) 0.30641(17) 0.23918(17) 0.0416(8) Uani d . . . 1.0 . .
H H2 0.245885 0.278103 0.20078 0.05 Uiso calc U . R 1.0 . .
C C3 0.3027(2) 0.26684(17) 0.30272(17) 0.0417(8) Uani d . . . 1.0 . .
C C4 0.2854(2) 0.19793(17) 0.30970(18) 0.0439(9) Uani d . . . 1.0 . .
H H4 0.255747 0.17141 0.272794 0.053 Uiso calc U . R 1.0 . .
C C5 0.3119(2) 0.16892(17) 0.37086(18) 0.0448(9) Uani d . . . 1.0 . .
C C6 0.2368(2) 0.06504(18) 0.33438(18) 0.0485(9) Uani d . . . 1.0 . .
H H6A 0.25657 0.057356 0.297905 0.058 Uiso calc U . R 1.0 B 1
H H6B 0.183153 0.090295 0.318069 0.058 Uiso calc U . R 1.0 B 1
C C7A 0.2245(3) -0.00180(19) 0.3627(2) 0.0569(10) Uani d . P D 0.915(10) C 1
H H7A 0.278088 -0.027129 0.375903 0.068 Uiso calc U P R 0.915(10) C 1
H H7B 0.182695 -0.028542 0.328304 0.068 Uiso calc U P R 0.915(10) C 1
C C8A 0.1961(5) 0.0020(3) 0.4200(3) 0.0631(15) Uani d U P D 0.915(10) C 1
H H8A 0.23716 0.02906 0.454506 0.076 Uiso calc U P R 0.915(10) C 1
H H8B 0.195236 -0.044493 0.436938 0.076 Uiso calc U P R 0.915(10) C 1
C C9A 0.1101(4) 0.0335(3) 0.4039(3) 0.089(2) Uani d . P D 0.915(10) C 1
H H9A 0.112847 0.081952 0.394567 0.134 Uiso calc U P R 0.915(10) C 1
H H9B 0.091345 0.02807 0.440668 0.134 Uiso calc U P R 0.915(10) C 1
H H9C 0.070446 0.010753 0.365913 0.134 Uiso calc U P R 0.915(10) C 1
C C7B 0.2245(3) -0.00180(19) 0.3627(2) 0.0569(10) Uani d . P D 0.085(10) C 2
H H7C 0.277785 -0.027113 0.38159 0.068 Uiso calc U P R 0.085(10) C 2
H H7D 0.182661 -0.030697 0.330492 0.068 Uiso calc U P R 0.085(10) C 2
C C8B 0.192(6) 0.024(2) 0.414(3) 0.064(6) Uiso d U P D 0.085(10) C 2
H H8C 0.237635 0.048771 0.447904 0.077 Uiso calc U P R 0.085(10) C 2
H H8D 0.145461 0.05631 0.394635 0.077 Uiso calc U P R 0.085(10) C 2
C C9B 0.163(4) -0.035(3) 0.444(3) 0.09(2) Uiso d . P D 0.085(10) C 2
H H9D 0.141784 -0.018134 0.477465 0.142 Uiso calc U P R 0.085(10) C 2
H H9E 0.117285 -0.058958 0.410754 0.142 Uiso calc U P R 0.085(10) C 2
H H9F 0.209248 -0.066479 0.4639 0.142 Uiso calc U P R 0.085(10) C 2
C C10 0.3573(2) 0.20807(17) 0.42505(18) 0.0453(9) Uani d . . . 1.0 . .
C C11 0.3908(2) 0.19569(18) 0.49253(18) 0.0499(9) Uani d . . . 1.0 . .
H H11 0.389049 0.153792 0.513386 0.06 Uiso calc U . R 1.0 . .
C C12 0.4262(2) 0.25487(18) 0.52217(18) 0.0491(9) Uani d . . . 1.0 . .
C C13 0.4702(2) 0.26622(19) 0.59207(18) 0.0511(10) Uani d . . . 1.0 . .
N N1A 0.5037(2) 0.32778(16) 0.61063(14) 0.0508(8) Uani d . P D 0.664(10) D 1
H H1A 0.493129 0.360306 0.581514 0.061 Uiso calc U P R 0.664(10) D 1
C C14A 0.5574(6) 0.3435(6) 0.6776(3) 0.058(3) Uani d . P D 0.664(10) D 1
H H14A 0.603844 0.373364 0.676989 0.07 Uiso calc U P R 0.664(10) D 1
H H14B 0.582245 0.300776 0.699852 0.07 Uiso calc U P R 0.664(10) D 1
C C15A 0.5094(5) 0.3785(4) 0.7156(4) 0.083(3) Uani d . P D 0.664(10) D 1
H H15A 0.54965 0.389444 0.75922 0.099 Uiso calc U P R 0.664(10) D 1
H H15B 0.487079 0.422053 0.693961 0.099 Uiso calc U P R 0.664(10) D 1
C C16A 0.4392(5) 0.3396(4) 0.7231(4) 0.075(2) Uani d . P D 0.664(10) D 1
H H16A 0.45872 0.29284 0.737317 0.089 Uiso calc U P R 0.664(10) D 1
H H16B 0.393701 0.336188 0.680434 0.089 Uiso calc U P R 0.664(10) D 1
C C17A 0.4037(7) 0.3704(6) 0.7710(6) 0.115(4) Uani d U P D 0.664(10) D 1
H H17A 0.397284 0.419594 0.763987 0.172 Uiso calc U P R 0.664(10) D 1
H H17B 0.442056 0.361431 0.815137 0.172 Uiso calc U P R 0.664(10) D 1
H H17C 0.348983 0.350016 0.764797 0.172 Uiso calc U P R 0.664(10) D 1
N N1B 0.5037(2) 0.32778(16) 0.61063(14) 0.0508(8) Uani d . P D 0.336(10) D 2
H H1B 0.506144 0.357384 0.581516 0.061 Uiso calc U P R 0.336(10) D 2
C C14B 0.5366(11) 0.3462(15) 0.6800(6) 0.062(7) Uiso d . P D 0.336(10) D 2
H H14C 0.57106 0.38788 0.686219 0.074 Uiso calc U P R 0.336(10) D 2
H H14D 0.572831 0.309069 0.705144 0.074 Uiso calc U P R 0.336(10) D 2
C C15B 0.4660(12) 0.3580(12) 0.7044(8) 0.088(7) Uiso d . P D 0.336(10) D 2
H H15C 0.425576 0.390878 0.676012 0.105 Uiso calc U P R 0.336(10) D 2
H H15D 0.436073 0.314801 0.704088 0.105 Uiso calc U P R 0.336(10) D 2
C C16B 0.5013(9) 0.3854(9) 0.7716(7) 0.087(6) Uiso d . P D 0.336(10) D 2
H H16C 0.525497 0.430918 0.770335 0.104 Uiso calc U P R 0.336(10) D 2
H H16D 0.547378 0.355296 0.797702 0.104 Uiso calc U P R 0.336(10) D 2
C C17B 0.4377(12) 0.3910(12) 0.8039(11) 0.104(7) Uiso d . P D 0.336(10) D 2
H H17D 0.388784 0.416287 0.775878 0.156 Uiso calc U P R 0.336(10) D 2
H H17E 0.462354 0.415129 0.845076 0.156 Uiso calc U P R 0.336(10) D 2
H H17F 0.42028 0.345429 0.811845 0.156 Uiso calc U P R 0.336(10) D 2
C C18 0.3741(2) 0.27714(17) 0.41615(17) 0.0417(8) Uani d . . . 1.0 . .
C C19 0.3469(2) 0.30650(17) 0.35534(17) 0.0411(8) Uani d . . . 1.0 . .
C C20 0.2287(2) 0.36898(17) 0.24700(16) 0.0387(8) Uani d . . . 1.0 . .
C C21 0.1494(2) 0.38976(18) 0.20426(17) 0.0415(8) Uani d . . . 1.0 . .
H H21 0.118954 0.361861 0.168627 0.05 Uiso calc U . R 1.0 . .
C C22 0.1162(2) 0.45073(18) 0.21440(16) 0.0408(8) Uani d . . . 1.0 . .
C C23 0.0057(2) 0.45074(19) 0.11009(17) 0.0491(9) Uani d . . . 1.0 . .
H H23A -0.020362 0.405865 0.110612 0.059 Uiso calc U . R 1.0 . .
H H23B 0.049954 0.445154 0.091152 0.059 Uiso calc U . R 1.0 . .
C C24 -0.0595(2) 0.50102(19) 0.07101(18) 0.0500(9) Uani d . . . 1.0 . .
H H24A -0.100313 0.508737 0.092891 0.06 Uiso calc U . R 1.0 . .
H H24B -0.090245 0.481056 0.028058 0.06 Uiso calc U . R 1.0 . .
C C25 -0.0232(3) 0.5686(2) 0.0618(2) 0.0574(10) Uani d . . . 1.0 . .
H H25A 0.017423 0.561094 0.0397 0.069 Uiso calc U . R 1.0 . .
H H25B 0.007668 0.588698 0.104714 0.069 Uiso calc U . R 1.0 . .
C C26 -0.0898(3) 0.6188(2) 0.0225(2) 0.0721(13) Uani d . . . 1.0 . .
H H26A -0.120763 0.599194 -0.020004 0.108 Uiso calc U . R 1.0 . .
H H26B -0.062913 0.661206 0.017064 0.108 Uiso calc U . R 1.0 . .
H H26C -0.128733 0.628192 0.045181 0.108 Uiso calc U . R 1.0 . .
C C27 0.1605(2) 0.49104(17) 0.26760(16) 0.0390(8) Uani d . . . 1.0 . .
C C28 0.1484(2) 0.55706(18) 0.28944(18) 0.0447(9) Uani d . . . 1.0 . .
H H28 0.100635 0.585272 0.270965 0.054 Uiso calc U . R 1.0 . .
C C29 0.2172(2) 0.57224(17) 0.34128(18) 0.0456(9) Uani d . . . 1.0 . .
C C30 0.2340(3) 0.63663(19) 0.3775(2) 0.0551(10) Uani d . . . 1.0 . .
N N3A 0.3075(2) 0.64339(16) 0.42632(19) 0.0632(10) Uani d . P D 0.508(10) E 1
H H3A 0.342246 0.609078 0.44084 0.076 Uiso calc U P R 0.508(10) E 1
C C31A 0.3261(8) 0.7120(5) 0.4538(6) 0.059(3) Uani d U P D 0.508(10) E 1
H H31A 0.304163 0.746552 0.419401 0.071 Uiso calc U P R 0.508(10) E 1
H H31B 0.38747 0.718377 0.474261 0.071 Uiso calc U P R 0.508(10) E 1
C C32A 0.2852(7) 0.7198(5) 0.5032(4) 0.079(4) Uani d . P D 0.508(10) E 1
H H32A 0.288033 0.768274 0.515875 0.095 Uiso calc U P R 0.508(10) E 1
H H32B 0.225224 0.707672 0.482826 0.095 Uiso calc U P R 0.508(10) E 1
C C33A 0.3219(8) 0.6784(5) 0.5624(4) 0.092(4) Uani d . P D 0.508(10) E 1
H H33A 0.382405 0.68908 0.581495 0.11 Uiso calc U P R 0.508(10) E 1
H H33B 0.316953 0.629852 0.549664 0.11 Uiso calc U P R 0.508(10) E 1
C C34A 0.2849(11) 0.6869(8) 0.6136(6) 0.126(6) Uani d . P D 0.508(10) E 1
H H34A 0.27527 0.735339 0.618794 0.19 Uiso calc U P R 0.508(10) E 1
H H34B 0.323593 0.668681 0.65449 0.19 Uiso calc U P R 0.508(10) E 1
H H34C 0.23155 0.66237 0.601223 0.19 Uiso calc U P R 0.508(10) E 1
N N3B 0.3075(2) 0.64339(16) 0.42632(19) 0.0632(10) Uani d . P D 0.492(10) E 2
H H3B 0.342216 0.608871 0.431813 0.076 Uiso calc U P R 0.492(10) E 2
C C31B 0.3393(9) 0.7009(7) 0.4728(6) 0.067(4) Uiso d U P D 0.492(10) E 2
H H31C 0.400317 0.705145 0.482085 0.081 Uiso calc U P R 0.492(10) E 2
H H31D 0.312831 0.74326 0.450674 0.081 Uiso calc U P R 0.492(10) E 2
C C32B 0.3264(9) 0.6976(9) 0.5336(7) 0.100(6) Uiso d . P D 0.492(10) E 2
H H32C 0.353002 0.737723 0.559861 0.12 Uiso calc U P R 0.492(10) E 2
H H32D 0.354808 0.656537 0.557216 0.12 Uiso calc U P R 0.492(10) E 2
C C33B 0.2363(8) 0.6954(8) 0.5274(7) 0.109(5) Uiso d . P D 0.492(10) E 2
H H33C 0.209008 0.735026 0.5007 0.131 Uiso calc U P R 0.492(10) E 2
H H33D 0.212042 0.65439 0.501584 0.131 Uiso calc U P R 0.492(10) E 2
C C34B 0.2080(15) 0.6947(12) 0.5835(10) 0.186(10) Uiso d . P D 0.492(10) E 2
H H34D 0.146668 0.696728 0.568121 0.278 Uiso calc U P R 0.492(10) E 2
H H34E 0.231381 0.734154 0.611039 0.278 Uiso calc U P R 0.492(10) E 2
H H34F 0.227274 0.652858 0.608325 0.278 Uiso calc U P R 0.492(10) E 2
C C35 0.2399(2) 0.46826(16) 0.31028(16) 0.0376(8) Uani d . . . 1.0 . .
C C36 0.2740(2) 0.40719(17) 0.30040(16) 0.0386(8) Uani d . . . 1.0 . .
C C37 0.3590(2) 0.33618(17) 0.23481(18) 0.0429(8) Uani d . . . 1.0 . .
C C38 0.3875(2) 0.32821(19) 0.18289(18) 0.0479(9) Uani d . . . 1.0 . .
H H38 0.357604 0.298905 0.148267 0.057 Uiso calc U . R 1.0 F 1
C C39A 0.4590(8) 0.3625(9) 0.1806(7) 0.042(3) Uani d . P D 0.397(3) G 1
O O5A 0.4913(4) 0.3625(3) 0.1324(3) 0.0455(15) Uani d . P D 0.397(3) G 1
C C40A 0.4472(7) 0.3238(6) 0.0767(5) 0.055(3) Uani d . P D 0.397(3) G 1
H H40A 0.389607 0.341641 0.056035 0.065 Uiso calc U P R 0.397(3) G 1
H H40B 0.443754 0.275642 0.088454 0.065 Uiso calc U P R 0.397(3) G 1
C C41A 0.4950(7) 0.3297(6) 0.0310(4) 0.069(3) Uani d . P D 0.397(3) G 1
H H41A 0.55526 0.321497 0.055115 0.083 Uiso calc U P R 0.397(3) G 1
H H41B 0.488953 0.376488 0.013365 0.083 Uiso calc U P R 0.397(3) G 1
C C42A 0.4639(9) 0.2795(6) -0.0243(6) 0.078(4) Uiso d . P D 0.397(3) G 1
H H42A 0.404589 0.291021 -0.048633 0.094 Uiso calc U P R 0.397(3) G 1
H H42B 0.495269 0.288994 -0.053489 0.094 Uiso calc U P R 0.397(3) G 1
C C43A 0.4676(10) 0.2036(6) -0.0134(7) 0.090(4) Uiso d . P D 0.397(3) G 1
H H43A 0.444566 0.180185 -0.05513 0.134 Uiso calc U P R 0.397(3) G 1
H H43B 0.525922 0.189582 0.008508 0.134 Uiso calc U P R 0.397(3) G 1
H H43C 0.434534 0.191625 0.013402 0.134 Uiso calc U P R 0.397(3) G 1
C C44A 0.5072(6) 0.4005(5) 0.2345(4) 0.041(2) Uani d U P D 0.397(3) G 1
C C45A 0.5832(4) 0.4384(4) 0.2531(4) 0.0403(19) Uiso d . P D 0.397(3) G 1
H H45A 0.617366 0.444958 0.227742 0.048 Uiso calc U P R 0.397(3) G 1
C C46A 0.5986(4) 0.4636(4) 0.3133(4) 0.0403(19) Uiso d . P D 0.397(3) G 1
C C47A 0.6685(4) 0.5063(4) 0.3518(3) 0.0469(16) Uiso d . P D 0.397(3) G 1
O O6A 0.7249(3) 0.5197(3) 0.3297(3) 0.0600(18) Uiso d . P D 0.397(3) G 1
N N5A 0.6675(4) 0.5333(4) 0.4067(3) 0.060(2) Uiso d . P D 0.397(3) G 1
H H5NA 0.626988 0.520745 0.420264 0.072 Uiso calc U P R 0.397(3) G 1
C C48A 0.7290(6) 0.5824(5) 0.4460(4) 0.079(3) Uiso d . P D 0.397(3) G 1
H H48A 0.699815 0.625007 0.449351 0.094 Uiso calc U P R 0.397(3) G 1
H H48B 0.769381 0.593232 0.424451 0.094 Uiso calc U P R 0.397(3) G 1
C C49A 0.7767(9) 0.5554(8) 0.5139(5) 0.096(5) Uiso d . P D 0.397(3) G 1
H H49A 0.820653 0.588905 0.536465 0.115 Uiso calc U P R 0.397(3) G 1
H H49B 0.737242 0.553172 0.537612 0.115 Uiso calc U P R 0.397(3) G 1
C C50A 0.8161(11) 0.4895(7) 0.5183(8) 0.112(5) Uiso d . P D 0.397(3) G 1
H H50A 0.772834 0.455613 0.495557 0.135 Uiso calc U P R 0.397(3) G 1
H H50B 0.84013 0.475984 0.564294 0.135 Uiso calc U P R 0.397(3) G 1
C C51A 0.8843(13) 0.4881(12) 0.4900(11) 0.158(8) Uiso d . P D 0.397(3) G 1
H H51A 0.913106 0.444131 0.499294 0.237 Uiso calc U P R 0.397(3) G 1
H H51B 0.92448 0.524641 0.509066 0.237 Uiso calc U P R 0.397(3) G 1
H H51C 0.85965 0.494606 0.443095 0.237 Uiso calc U P R 0.397(3) G 1
N N6A 0.5335(3) 0.4454(3) 0.3332(3) 0.0348(18) Uiso d . P D 0.397(3) G 1
H H6NA 0.528024 0.457794 0.369764 0.042 Uiso calc U P R 0.397(3) G 1
C C52A 0.4789(8) 0.4053(10) 0.2871(7) 0.038(4) Uani d . P D 0.397(3) G 1
C C39B 0.4645(13) 0.3529(13) 0.1918(8) 0.059(9) Uiso d . P D 0.192(3) G 2
O O5B 0.5007(7) 0.3431(5) 0.1463(5) 0.067(4) Uiso d . P D 0.192(3) G 2
C C40B 0.4551(11) 0.3074(9) 0.0888(7) 0.075(7) Uiso d . P D 0.192(3) G 2
H H40C 0.401173 0.330743 0.066406 0.09 Uiso calc U P R 0.192(3) G 2
H H40D 0.442766 0.260731 0.099682 0.09 Uiso calc U P R 0.192(3) G 2
C C41B 0.5051(13) 0.3042(9) 0.0451(9) 0.100(7) Uiso d . P D 0.192(3) G 2
H H41C 0.553407 0.273551 0.065111 0.12 Uiso calc U P R 0.192(3) G 2
H H41D 0.469699 0.283203 0.003865 0.12 Uiso calc U P R 0.192(3) G 2
C C42B 0.538(3) 0.3703(12) 0.030(2) 0.138(9) Uiso d . P D 0.192(3) G 2
H H42C 0.56411 0.395765 0.070819 0.166 Uiso calc U P R 0.192(3) G 2
H H42D 0.490084 0.397575 0.00206 0.166 Uiso calc U P R 0.192(3) G 2
C C43B 0.601(3) 0.363(3) -0.003(3) 0.212(17) Uiso d . P D 0.192(3) G 2
H H43D 0.619314 0.408505 -0.011163 0.318 Uiso calc U P R 0.192(3) G 2
H H43E 0.649601 0.337433 0.024744 0.318 Uiso calc U P R 0.192(3) G 2
H H43F 0.575445 0.339246 -0.044137 0.318 Uiso calc U P R 0.192(3) G 2
C C44B 0.5108(9) 0.3905(8) 0.2477(6) 0.048(3) Uiso d U P D 0.192(3) G 2
C C45B 0.5920(7) 0.4206(6) 0.2711(6) 0.064(4) Uiso d . P D 0.192(3) G 2
H H45B 0.630363 0.422163 0.248737 0.076 Uiso calc U P R 0.192(3) G 2
C C46B 0.6051(6) 0.4466(6) 0.3304(5) 0.057(3) Uiso d . P D 0.192(3) G 2
C C47B 0.6788(10) 0.4846(7) 0.3626(8) 0.056(3) Uiso d . P D 0.192(3) G 2
O O6B 0.7376(12) 0.4963(13) 0.3437(11) 0.064(3) Uiso d . P D 0.192(3) G 2
N N5B 0.6802(12) 0.5082(11) 0.4182(9) 0.043(3) Uiso d . P D 0.192(3) G 2
H H5NB 0.638356 0.499531 0.431532 0.051 Uiso calc U P R 0.192(3) G 2
C C48B 0.7506(12) 0.5486(9) 0.4580(10) 0.046(5) Uiso d . P D 0.192(3) G 2
H H48C 0.802448 0.533345 0.45155 0.055 Uiso calc U P R 0.192(3) G 2
H H48D 0.758251 0.542307 0.504132 0.055 Uiso calc U P R 0.192(3) G 2
C C49B 0.7348(16) 0.6261(11) 0.4395(15) 0.090(7) Uiso d U P D 0.192(3) G 2
H H49C 0.72383 0.631082 0.392727 0.108 Uiso calc U P R 0.192(3) G 2
H H49D 0.68364 0.640805 0.447356 0.108 Uiso calc U P R 0.192(3) G 2
C C50B 0.8032(17) 0.6712(11) 0.4747(14) 0.094(7) Uiso d U P D 0.192(3) G 2
H H50C 0.855256 0.654933 0.469204 0.113 Uiso calc U P R 0.192(3) G 2
H H50D 0.811782 0.668687 0.52133 0.113 Uiso calc U P R 0.192(3) G 2
C C51B 0.789(2) 0.7450(12) 0.4530(16) 0.102(8) Uiso d U P D 0.192(3) G 2
H H51D 0.735317 0.760632 0.455621 0.153 Uiso calc U P R 0.192(3) G 2
H H51E 0.78662 0.74872 0.408327 0.153 Uiso calc U P R 0.192(3) G 2
H H51F 0.834418 0.773125 0.481131 0.153 Uiso calc U P R 0.192(3) G 2
N N6B 0.5379(5) 0.4332(5) 0.3486(4) 0.045(3) Uiso d . P D 0.192(3) G 2
H H6NB 0.533141 0.44397 0.385751 0.054 Uiso calc U P R 0.192(3) G 2
C C52B 0.4784(13) 0.3994(15) 0.2978(8) 0.044(7) Uiso d . P D 0.192(3) G 2
C C39C 0.4590(8) 0.3625(9) 0.1806(7) 0.042(3) Uani d . P . 0.171(3) G 3
O O5C 0.4913(4) 0.3625(3) 0.1324(3) 0.0455(15) Uani d . P . 0.171(3) G 3
C C40C 0.4472(7) 0.3238(6) 0.0767(5) 0.055(3) Uani d . P . 0.171(3) G 3
H H40E 0.389607 0.341641 0.056035 0.065 Uiso calc U P R 0.171(3) G 3
H H40F 0.443754 0.275642 0.088454 0.065 Uiso calc U P R 0.171(3) G 3
C C41C 0.4950(7) 0.3297(6) 0.0310(4) 0.069(3) Uani d . P . 0.171(3) G 3
H H41E 0.547126 0.30254 0.047427 0.083 Uiso calc U P R 0.171(3) G 3
H H41F 0.510478 0.377771 0.027911 0.083 Uiso calc U P R 0.171(3) G 3
C C42C 0.436(2) 0.3019(16) -0.0405(16) 0.078(4) Uiso d . P . 0.171(3) G 3
H H42E 0.377482 0.317552 -0.051638 0.094 Uiso calc U P R 0.171(3) G 3
H H42F 0.457642 0.317695 -0.07417 0.094 Uiso calc U P R 0.171(3) G 3
C C43C 0.441(2) 0.236(2) -0.0346(17) 0.090(4) Uiso d . P . 0.171(3) G 3
H H43G 0.407298 0.214984 -0.075607 0.134 Uiso calc U P R 0.171(3) G 3
H H43H 0.4997 0.222013 -0.022996 0.134 Uiso calc U P R 0.171(3) G 3
H H43I 0.420113 0.221872 -0.000625 0.134 Uiso calc U P R 0.171(3) G 3
C C44C 0.5072(6) 0.4005(5) 0.2345(4) 0.041(2) Uani d . P . 0.171(3) G 3
C C45C 0.5832(4) 0.4384(4) 0.2531(4) 0.0403(19) Uiso d . P . 0.171(3) G 3
H H45C 0.617366 0.444958 0.227742 0.048 Uiso calc U P R 0.171(3) G 3
C C46C 0.5986(4) 0.4636(4) 0.3133(4) 0.0403(19) Uiso d . P . 0.171(3) G 3
C C47C 0.6685(4) 0.5063(4) 0.3518(3) 0.0469(16) Uiso d . P . 0.171(3) G 3
O O6C 0.7249(3) 0.5197(3) 0.3297(3) 0.0600(18) Uiso d . P . 0.171(3) G 3
N N5C 0.6675(4) 0.5333(4) 0.4067(3) 0.060(2) Uiso d . P D 0.171(3) G 3
H H5NC 0.626988 0.520745 0.420264 0.072 Uiso calc U P R 0.171(3) G 3
C C48C 0.7290(6) 0.5824(5) 0.4460(4) 0.079(3) Uiso d . P D 0.171(3) G 3
H H48E 0.705069 0.627939 0.43132 0.094 Uiso calc U P R 0.171(3) G 3
H H48F 0.778679 0.577948 0.433053 0.094 Uiso calc U P R 0.171(3) G 3
C C49C 0.7628(11) 0.5852(13) 0.5199(5) 0.045(5) Uiso d . P D 0.171(3) G 3
H H49E 0.745887 0.629054 0.533557 0.054 Uiso calc U P R 0.171(3) G 3
H H49F 0.735898 0.548482 0.536284 0.054 Uiso calc U P R 0.171(3) G 3
C C50C 0.8538(12) 0.5782(18) 0.5501(13) 0.099(10) Uiso d . P D 0.171(3) G 3
H H50E 0.866669 0.528992 0.554757 0.119 Uiso calc U P R 0.171(3) G 3
H H50F 0.870139 0.597213 0.594303 0.119 Uiso calc U P R 0.171(3) G 3
C C51C 0.9099(19) 0.6100(19) 0.5184(17) 0.104(11) Uiso d . P D 0.171(3) G 3
H H51G 0.968637 0.60077 0.544521 0.157 Uiso calc U P R 0.171(3) G 3
H H51H 0.897076 0.590621 0.47515 0.157 Uiso calc U P R 0.171(3) G 3
H H51I 0.900566 0.659236 0.514924 0.157 Uiso calc U P R 0.171(3) G 3
N N6C 0.5335(3) 0.4454(3) 0.3332(3) 0.0348(18) Uiso d . P . 0.171(3) G 3
H H6NC 0.528024 0.457794 0.369764 0.042 Uiso calc U P R 0.171(3) G 3
C C52C 0.4789(8) 0.4053(10) 0.2871(7) 0.038(4) Uani d . P . 0.171(3) G 3
C C39D 0.4645(13) 0.3529(13) 0.1918(8) 0.059(9) Uiso d . P . 0.241(3) G 4
O O5D 0.5007(7) 0.3431(5) 0.1463(5) 0.067(4) Uiso d . P . 0.241(3) G 4
C C40D 0.4551(11) 0.3074(9) 0.0888(7) 0.075(7) Uiso d . P . 0.241(3) G 4
H H40G 0.401173 0.330743 0.066406 0.09 Uiso calc U P R 0.241(3) G 4
H H40H 0.442766 0.260731 0.099682 0.09 Uiso calc U P R 0.241(3) G 4
C C41D 0.5051(13) 0.3042(9) 0.0451(9) 0.100(7) Uiso d . P . 0.241(3) G 4
H H41G 0.487291 0.262074 0.019482 0.12 Uiso calc U P R 0.241(3) G 4
H H41H 0.485093 0.342445 0.014379 0.12 Uiso calc U P R 0.241(3) G 4
C C42D 0.584(2) 0.3054(18) 0.0633(16) 0.138(9) Uiso d . P . 0.241(3) G 4
H H42G 0.600502 0.259632 0.082136 0.166 Uiso calc U P R 0.241(3) G 4
H H42H 0.600286 0.336796 0.100669 0.166 Uiso calc U P R 0.241(3) G 4
C C43D 0.653(3) 0.321(3) 0.030(3) 0.212(17) Uiso d . P . 0.241(3) G 4
H H43J 0.709691 0.316352 0.062325 0.318 Uiso calc U P R 0.241(3) G 4
H H43K 0.645987 0.289478 -0.005539 0.318 Uiso calc U P R 0.241(3) G 4
H H43L 0.645767 0.368027 0.013326 0.318 Uiso calc U P R 0.241(3) G 4
C C44D 0.5108(9) 0.3905(8) 0.2477(6) 0.048(3) Uiso d . P . 0.241(3) G 4
C C45D 0.5920(7) 0.4206(6) 0.2711(6) 0.064(4) Uiso d . P . 0.241(3) G 4
H H45D 0.630363 0.422163 0.248737 0.076 Uiso calc U P R 0.241(3) G 4
C C46D 0.6051(6) 0.4466(6) 0.3304(5) 0.057(3) Uiso d . P . 0.241(3) G 4
C C47D 0.6873(12) 0.4752(10) 0.3829(10) 0.056(3) Uiso d . P . 0.241(3) G 4
O O6D 0.7500(9) 0.4757(7) 0.3618(7) 0.064(3) Uiso d . P . 0.241(3) G 4
N N5D 0.6922(8) 0.4960(7) 0.4356(6) 0.043(3) Uiso d . P D 0.241(3) G 4
H H5ND 0.646664 0.495389 0.445569 0.051 Uiso calc U P R 0.241(3) G 4
C C48D 0.7704(8) 0.5226(7) 0.4842(7) 0.037(3) Uiso d . P D 0.241(3) G 4
H H48G 0.817083 0.490808 0.488382 0.044 Uiso calc U P R 0.241(3) G 4
H H48H 0.763561 0.525593 0.526732 0.044 Uiso calc U P R 0.241(3) G 4
C C49D 0.7926(14) 0.5952(8) 0.4642(12) 0.093(6) Uiso d U P D 0.241(3) G 4
H H49G 0.850743 0.606826 0.491607 0.112 Uiso calc U P R 0.241(3) G 4
H H49H 0.790064 0.593423 0.418791 0.112 Uiso calc U P R 0.241(3) G 4
C C50D 0.7355(11) 0.6496(8) 0.4704(9) 0.057(4) Uiso d U P D 0.241(3) G 4
H H50G 0.741339 0.653109 0.516431 0.068 Uiso calc U P R 0.241(3) G 4
H H50H 0.677076 0.635588 0.445886 0.068 Uiso calc U P R 0.241(3) G 4
C C51D 0.7493(17) 0.7193(10) 0.4472(13) 0.096(7) Uiso d U P D 0.241(3) G 4
H H51J 0.708764 0.751303 0.453402 0.144 Uiso calc U P R 0.241(3) G 4
H H51K 0.806333 0.73465 0.472024 0.144 Uiso calc U P R 0.241(3) G 4
H H51L 0.741891 0.717081 0.401282 0.144 Uiso calc U P R 0.241(3) G 4
N N6D 0.5379(5) 0.4332(5) 0.3486(4) 0.045(3) Uiso d . P . 0.241(3) G 4
H H6ND 0.533141 0.44397 0.385751 0.054 Uiso calc U P R 0.241(3) G 4
C C52D 0.4784(13) 0.3994(15) 0.2978(8) 0.044(7) Uiso d . P . 0.241(3) G 4
C C53 0.4031(2) 0.37384(17) 0.28893(17) 0.0410(8) Uani d . . . 1.0 . .
N N7A 0.8777(8) 0.4002(7) 0.2559(7) 0.0609(12) Uani d . P D 0.429(3) H 1
C C54A 0.9654(8) 0.3739(7) 0.2683(6) 0.058(5) Uiso d . P D 0.429(3) H 1
H H54A 0.963387 0.344913 0.231187 0.069 Uiso calc U P R 0.429(3) H 1
H H54B 1.001425 0.413416 0.268449 0.069 Uiso calc U P R 0.429(3) H 1
C C55A 1.0075(7) 0.3342(6) 0.3286(6) 0.051(4) Uiso d . P D 0.429(3) H 1
H H55A 0.974675 0.292512 0.327903 0.061 Uiso calc U P R 0.429(3) H 1
H H55B 1.008458 0.361716 0.366364 0.061 Uiso calc U P R 0.429(3) H 1
C C56A 1.0978(7) 0.3142(6) 0.3364(6) 0.063(4) Uiso d . P D 0.429(3) H 1
H H56A 1.097674 0.291415 0.296441 0.075 Uiso calc U P R 0.429(3) H 1
H H56B 1.132424 0.355813 0.342394 0.075 Uiso calc U P R 0.429(3) H 1
C C57A 1.1361(7) 0.2679(6) 0.3924(6) 0.065(3) Uiso d . P D 0.429(3) H 1
H H57A 1.193331 0.256431 0.395645 0.098 Uiso calc U P R 0.429(3) H 1
H H57B 1.13738 0.290603 0.43221 0.098 Uiso calc U P R 0.429(3) H 1
H H57C 1.102639 0.226223 0.38627 0.098 Uiso calc U P R 0.429(3) H 1
C C58A 0.8844(13) 0.4514(9) 0.3080(9) 0.064(8) Uiso d . P D 0.429(3) H 1
H H58A 0.89718 0.426809 0.349452 0.076 Uiso calc U P R 0.429(3) H 1
H H58B 0.829144 0.473493 0.298111 0.076 Uiso calc U P R 0.429(3) H 1
C C59A 0.9501(15) 0.5065(11) 0.3171(11) 0.082(7) Uiso d U P D 0.429(3) H 1
H H59A 0.945849 0.52386 0.274045 0.099 Uiso calc U P R 0.429(3) H 1
H H59B 1.006294 0.485905 0.337132 0.099 Uiso calc U P R 0.429(3) H 1
C C60A 0.9428(12) 0.5675(8) 0.3592(8) 0.094(5) Uiso d . P D 0.429(3) H 1
H H60A 0.885813 0.586663 0.339034 0.112 Uiso calc U P R 0.429(3) H 1
H H60B 0.946483 0.549081 0.401795 0.112 Uiso calc U P R 0.429(3) H 1
C C61A 1.0021(9) 0.6242(7) 0.3714(8) 0.098(4) Uiso d . P D 0.429(3) H 1
H H61A 0.988549 0.6581 0.398664 0.147 Uiso calc U P R 0.429(3) H 1
H H61B 1.059177 0.60734 0.393332 0.147 Uiso calc U P R 0.429(3) H 1
H H61C 0.998128 0.645157 0.330179 0.147 Uiso calc U P R 0.429(3) H 1
C C62A 0.8422(8) 0.4318(9) 0.1894(7) 0.061(6) Uiso d . P D 0.429(3) H 1
H H62A 0.838072 0.395873 0.157 0.073 Uiso calc U P R 0.429(3) H 1
H H62B 0.882486 0.466194 0.185463 0.073 Uiso calc U P R 0.429(3) H 1
C C63A 0.7552(6) 0.4661(6) 0.1718(5) 0.045(3) Uiso d . P D 0.429(3) H 1
H H63A 0.715413 0.433612 0.17956 0.054 Uiso calc U P R 0.429(3) H 1
H H63B 0.759963 0.50591 0.200323 0.054 Uiso calc U P R 0.429(3) H 1
C C64A 0.7216(8) 0.4887(8) 0.1032(6) 0.074(4) Uiso d . P D 0.429(3) H 1
H H64A 0.720106 0.449421 0.074839 0.089 Uiso calc U P R 0.429(3) H 1
H H64B 0.75982 0.523215 0.096155 0.089 Uiso calc U P R 0.429(3) H 1
C C65A 0.6344(8) 0.5187(9) 0.0845(7) 0.090(5) Uiso d . P D 0.429(3) H 1
H H65A 0.614962 0.53283 0.039083 0.135 Uiso calc U P R 0.429(3) H 1
H H65B 0.596 0.484481 0.090487 0.135 Uiso calc U P R 0.429(3) H 1
H H65C 0.635714 0.558274 0.111803 0.135 Uiso calc U P R 0.429(3) H 1
C C66A 0.8177(10) 0.3481(8) 0.2651(8) 0.062(6) Uiso d . P D 0.429(3) H 1
H H66A 0.842664 0.32836 0.308931 0.075 Uiso calc U P R 0.429(3) H 1
H H66B 0.765269 0.371537 0.262791 0.075 Uiso calc U P R 0.429(3) H 1
C C67A 0.7963(12) 0.2917(8) 0.2168(8) 0.096(6) Uiso d . P D 0.429(3) H 1
H H67A 0.8476 0.26681 0.218776 0.115 Uiso calc U P R 0.429(3) H 1
H H67B 0.769304 0.310012 0.172601 0.115 Uiso calc U P R 0.429(3) H 1
C C68A 0.7340(10) 0.2426(7) 0.2345(7) 0.087(4) Uiso d . P D 0.429(3) H 1
H H68A 0.760923 0.227314 0.279779 0.104 Uiso calc U P R 0.429(3) H 1
H H68B 0.682916 0.268376 0.231556 0.104 Uiso calc U P R 0.429(3) H 1
C C69A 0.710(2) 0.1835(13) 0.1929(15) 0.211(9) Uiso d U P D 0.429(3) H 1
H H69A 0.671595 0.155208 0.206245 0.317 Uiso calc U P R 0.429(3) H 1
H H69B 0.682039 0.198116 0.148076 0.317 Uiso calc U P R 0.429(3) H 1
H H69C 0.760106 0.157022 0.196336 0.317 Uiso calc U P R 0.429(3) H 1
N N7B 0.8733(6) 0.4084(5) 0.2562(5) 0.0609(12) Uani d . P D 0.171(3) I 2
C C54B 0.9496(6) 0.3684(5) 0.2546(5) 0.055(3) Uiso d . P D 0.171(3) I 2
H H54C 0.931816 0.338545 0.216128 0.065 Uiso calc U P R 0.171(3) I 2
H H54D 0.99124 0.400944 0.24972 0.065 Uiso calc U P R 0.171(3) I 2
C C55B 0.9911(6) 0.3256(5) 0.3134(5) 0.066(4) Uiso d . P D 0.171(3) I 2
H H55C 0.956489 0.284806 0.311833 0.079 Uiso calc U P R 0.171(3) I 2
H H55D 0.995156 0.351874 0.352558 0.079 Uiso calc U P R 0.171(3) I 2
C C56B 1.0791(5) 0.3036(4) 0.3174(4) 0.055(2) Uiso d . P D 0.171(3) I 2
H H56C 1.07593 0.284321 0.275274 0.066 Uiso calc U P R 0.171(3) I 2
H H56D 1.115948 0.344053 0.325902 0.066 Uiso calc U P R 0.171(3) I 2
C C57B 1.1169(7) 0.2522(5) 0.3690(5) 0.086(3) Uiso d . P D 0.171(3) I 2
H H57D 1.172877 0.239852 0.369537 0.129 Uiso calc U P R 0.171(3) I 2
H H57E 1.121434 0.27127 0.411008 0.129 Uiso calc U P R 0.171(3) I 2
H H57F 1.081405 0.211521 0.360367 0.129 Uiso calc U P R 0.171(3) I 2
C C58B 0.8936(9) 0.4581(7) 0.3114(7) 0.065(6) Uiso d . P D 0.171(3) I 2
H H58C 0.924178 0.433865 0.35219 0.078 Uiso calc U P R 0.171(3) I 2
H H58D 0.840612 0.475435 0.314355 0.078 Uiso calc U P R 0.171(3) I 2
C C59B 0.947(3) 0.5187(19) 0.3045(13) 0.048(8) Uiso d U P D 0.171(3) I 2
H H59C 0.910985 0.551628 0.272915 0.058 Uiso calc U P R 0.171(3) I 2
H H59D 0.990877 0.502611 0.28833 0.058 Uiso calc U P R 0.171(3) I 2
C C60B 0.988(3) 0.5538(14) 0.3712(13) 0.057(13) Uiso d . P D 0.171(3) I 2
H H60C 1.014598 0.596439 0.364241 0.069 Uiso calc U P R 0.171(3) I 2
H H60D 0.942797 0.566794 0.387251 0.069 Uiso calc U P R 0.171(3) I 2
C C61B 1.0509(17) 0.5157(14) 0.4224(12) 0.067(7) Uiso d . P D 0.171(3) I 2
H H61D 1.071535 0.543603 0.461572 0.101 Uiso calc U P R 0.171(3) I 2
H H61E 1.025517 0.474012 0.431569 0.101 Uiso calc U P R 0.171(3) I 2
H H61F 1.097641 0.503789 0.408455 0.101 Uiso calc U P R 0.171(3) I 2
C C62B 0.8414(7) 0.4462(7) 0.1923(5) 0.064(5) Uiso d . P D 0.171(3) I 2
H H62C 0.83375 0.412703 0.157189 0.077 Uiso calc U P R 0.171(3) I 2
H H62D 0.885644 0.478279 0.191209 0.077 Uiso calc U P R 0.171(3) I 2
C C63B 0.7593(9) 0.4863(8) 0.1769(6) 0.112(6) Uiso d . P D 0.171(3) I 2
H H63C 0.715748 0.456631 0.183031 0.134 Uiso calc U P R 0.171(3) I 2
H H63D 0.768263 0.525346 0.20681 0.134 Uiso calc U P R 0.171(3) I 2
C C64B 0.7304(7) 0.5114(6) 0.1084(5) 0.082(4) Uiso d . P D 0.171(3) I 2
H H64C 0.726462 0.472167 0.079433 0.099 Uiso calc U P R 0.171(3) I 2
H H64D 0.773208 0.542833 0.103713 0.099 Uiso calc U P R 0.171(3) I 2
C C65B 0.6472(8) 0.5474(8) 0.0866(7) 0.117(5) Uiso d . P D 0.171(3) I 2
H H65D 0.632895 0.562154 0.041682 0.175 Uiso calc U P R 0.171(3) I 2
H H65E 0.603891 0.516402 0.089843 0.175 Uiso calc U P R 0.171(3) I 2
H H65F 0.650716 0.587187 0.114164 0.175 Uiso calc U P R 0.171(3) I 2
C C66B 0.8080(9) 0.3597(7) 0.2627(7) 0.091(7) Uiso d . P D 0.171(3) I 2
H H66C 0.832406 0.335899 0.304598 0.109 Uiso calc U P R 0.171(3) I 2
H H66D 0.760122 0.386949 0.264601 0.109 Uiso calc U P R 0.171(3) I 2
C C67B 0.7741(8) 0.3066(7) 0.2108(6) 0.093(5) Uiso d . P D 0.171(3) I 2
H H67C 0.820082 0.275963 0.210767 0.112 Uiso calc U P R 0.171(3) I 2
H H67D 0.751729 0.32915 0.168109 0.112 Uiso calc U P R 0.171(3) I 2
C C68B 0.7010(11) 0.2627(9) 0.2223(9) 0.151(7) Uiso d . P D 0.171(3) I 2
H H68C 0.721473 0.244298 0.26681 0.181 Uiso calc U P R 0.171(3) I 2
H H68D 0.652403 0.292561 0.217636 0.181 Uiso calc U P R 0.171(3) I 2
C C69B 0.6743(14) 0.2066(11) 0.1761(11) 0.207(8) Uiso d U P D 0.171(3) I 2
H H69D 0.629854 0.180812 0.184181 0.31 Uiso calc U P R 0.171(3) I 2
H H69E 0.653131 0.224873 0.132053 0.31 Uiso calc U P R 0.171(3) I 2
H H69F 0.722132 0.176659 0.181177 0.31 Uiso calc U P R 0.171(3) I 2
N N7C 0.8733(6) 0.4084(5) 0.2562(5) 0.0609(12) Uani d . P D 0.101(3) J 3
C C54C 0.9496(6) 0.3684(5) 0.2546(5) 0.055(3) Uiso d . P . 0.101(3) J 3
H H54E 0.931816 0.338545 0.216128 0.065 Uiso calc U P R 0.101(3) J 3
H H54F 0.99124 0.400944 0.24972 0.065 Uiso calc U P R 0.101(3) J 3
C C55C 0.9911(6) 0.3256(5) 0.3134(5) 0.066(4) Uiso d . P . 0.101(3) J 3
H H55E 0.956489 0.284806 0.311833 0.079 Uiso calc U P R 0.101(3) J 3
H H55F 0.995156 0.351874 0.352558 0.079 Uiso calc U P R 0.101(3) J 3
C C56C 1.0791(5) 0.3036(4) 0.3174(4) 0.055(2) Uiso d . P . 0.101(3) J 3
H H56E 1.07593 0.284321 0.275274 0.066 Uiso calc U P R 0.101(3) J 3
H H56F 1.115948 0.344053 0.325902 0.066 Uiso calc U P R 0.101(3) J 3
C C57C 1.1169(7) 0.2522(5) 0.3690(5) 0.086(3) Uiso d . P . 0.101(3) J 3
H H57G 1.172877 0.239852 0.369537 0.129 Uiso calc U P R 0.101(3) J 3
H H57H 1.121434 0.27127 0.411008 0.129 Uiso calc U P R 0.101(3) J 3
H H57I 1.081405 0.211521 0.360367 0.129 Uiso calc U P R 0.101(3) J 3
C C58C 0.8936(9) 0.4581(7) 0.3114(7) 0.065(6) Uiso d . P D 0.101(3) J 3
H H58E 0.840391 0.477797 0.311768 0.078 Uiso calc U P R 0.101(3) J 3
H H58F 0.919026 0.432515 0.352247 0.078 Uiso calc U P R 0.101(3) J 3
C C59C 0.951(6) 0.515(4) 0.311(2) 0.046(10) Uiso d U P D 0.101(3) J 3
H H59E 0.994563 0.496357 0.295199 0.055 Uiso calc U P R 0.101(3) J 3
H H59F 0.918243 0.548113 0.277573 0.055 Uiso calc U P R 0.101(3) J 3
C C60C 0.997(7) 0.556(4) 0.370(2) 0.14(7) Uiso d . P D 0.101(3) J 3
H H60E 0.971271 0.60157 0.366097 0.17 Uiso calc U P R 0.101(3) J 3
H H60F 1.055906 0.561425 0.373998 0.17 Uiso calc U P R 0.101(3) J 3
C C61C 0.994(3) 0.523(2) 0.4310(19) 0.062(11) Uiso d . P D 0.101(3) J 3
H H61G 1.02478 0.55164 0.468206 0.093 Uiso calc U P R 0.101(3) J 3
H H61H 0.935923 0.518344 0.428172 0.093 Uiso calc U P R 0.101(3) J 3
H H61I 1.020601 0.478179 0.436077 0.093 Uiso calc U P R 0.101(3) J 3
C C62C 0.8414(7) 0.4462(7) 0.1923(5) 0.064(5) Uiso d . P . 0.101(3) J 3
H H62E 0.83375 0.412703 0.157189 0.077 Uiso calc U P R 0.101(3) J 3
H H62F 0.885644 0.478279 0.191209 0.077 Uiso calc U P R 0.101(3) J 3
C C63C 0.7593(9) 0.4863(8) 0.1769(6) 0.112(6) Uiso d . P . 0.101(3) J 3
H H63E 0.715748 0.456631 0.183031 0.134 Uiso calc U P R 0.101(3) J 3
H H63F 0.768263 0.525346 0.20681 0.134 Uiso calc U P R 0.101(3) J 3
C C64C 0.7304(7) 0.5114(6) 0.1084(5) 0.082(4) Uiso d . P . 0.101(3) J 3
H H64E 0.726462 0.472167 0.079433 0.099 Uiso calc U P R 0.101(3) J 3
H H64F 0.773208 0.542833 0.103713 0.099 Uiso calc U P R 0.101(3) J 3
C C65C 0.6472(8) 0.5474(8) 0.0866(7) 0.117(5) Uiso d . P . 0.101(3) J 3
H H65G 0.632895 0.562154 0.041682 0.175 Uiso calc U P R 0.101(3) J 3
H H65H 0.603891 0.516402 0.089843 0.175 Uiso calc U P R 0.101(3) J 3
H H65I 0.650716 0.587187 0.114164 0.175 Uiso calc U P R 0.101(3) J 3
C C66C 0.8080(9) 0.3597(7) 0.2627(7) 0.091(7) Uiso d . P . 0.101(3) J 3
H H66E 0.832406 0.335899 0.304598 0.109 Uiso calc U P R 0.101(3) J 3
H H66F 0.760122 0.386949 0.264601 0.109 Uiso calc U P R 0.101(3) J 3
C C67C 0.7741(8) 0.3066(7) 0.2108(6) 0.093(5) Uiso d . P . 0.101(3) J 3
H H67E 0.820082 0.275963 0.210767 0.112 Uiso calc U P R 0.101(3) J 3
H H67F 0.751729 0.32915 0.168109 0.112 Uiso calc U P R 0.101(3) J 3
C C68C 0.7010(11) 0.2627(9) 0.2223(9) 0.151(7) Uiso d . P . 0.101(3) J 3
H H68E 0.721473 0.244298 0.26681 0.181 Uiso calc U P R 0.101(3) J 3
H H68F 0.652403 0.292561 0.217636 0.181 Uiso calc U P R 0.101(3) J 3
C C69C 0.6743(14) 0.2066(11) 0.1761(11) 0.207(8) Uiso d . P . 0.101(3) J 3
H H69G 0.629854 0.180812 0.184181 0.31 Uiso calc U P R 0.101(3) J 3
H H69H 0.653131 0.224873 0.132053 0.31 Uiso calc U P R 0.101(3) J 3
H H69I 0.722132 0.176659 0.181177 0.31 Uiso calc U P R 0.101(3) J 3
N N7D 0.8733(6) 0.4084(5) 0.2562(5) 0.0609(12) Uani d . P D 0.299(3) K 4
C C54D 0.9496(6) 0.3684(5) 0.2546(5) 0.055(3) Uiso d . P . 0.299(3) K 4
H H54G 0.931816 0.338545 0.216128 0.065 Uiso calc U P R 0.299(3) K 4
H H54H 0.99124 0.400944 0.24972 0.065 Uiso calc U P R 0.299(3) K 4
C C55D 0.9911(6) 0.3256(5) 0.3134(5) 0.066(4) Uiso d . P . 0.299(3) K 4
H H55G 0.956489 0.284806 0.311833 0.079 Uiso calc U P R 0.299(3) K 4
H H55H 0.995156 0.351874 0.352558 0.079 Uiso calc U P R 0.299(3) K 4
C C56D 1.0791(5) 0.3036(4) 0.3174(4) 0.055(2) Uiso d . P . 0.299(3) K 4
H H56G 1.07593 0.284321 0.275274 0.066 Uiso calc U P R 0.299(3) K 4
H H56H 1.115948 0.344053 0.325902 0.066 Uiso calc U P R 0.299(3) K 4
C C57D 1.1169(7) 0.2522(5) 0.3690(5) 0.086(3) Uiso d . P . 0.299(3) K 4
H H57J 1.172877 0.239852 0.369537 0.129 Uiso calc U P R 0.299(3) K 4
H H57K 1.121434 0.27127 0.411008 0.129 Uiso calc U P R 0.299(3) K 4
H H57L 1.081405 0.211521 0.360367 0.129 Uiso calc U P R 0.299(3) K 4
C C58D 0.8936(9) 0.4581(7) 0.3114(7) 0.065(6) Uiso d . P D 0.299(3) K 4
H H58G 0.843147 0.486353 0.304349 0.078 Uiso calc U P R 0.299(3) K 4
H H58H 0.902742 0.431458 0.351301 0.078 Uiso calc U P R 0.299(3) K 4
C C59D 0.9668(16) 0.5054(14) 0.3244(13) 0.091(7) Uiso d U P D 0.299(3) K 4
H H59G 1.020434 0.480369 0.335618 0.109 Uiso calc U P R 0.299(3) K 4
H H59H 0.960134 0.535732 0.287128 0.109 Uiso calc U P R 0.299(3) K 4
C C60D 0.9610(14) 0.5440(10) 0.3810(10) 0.072(6) Uiso d . P D 0.299(3) K 4
H H60G 0.964025 0.511631 0.416112 0.087 Uiso calc U P R 0.299(3) K 4
H H60H 0.906176 0.567474 0.368166 0.087 Uiso calc U P R 0.299(3) K 4
C C61D 1.0301(14) 0.5953(13) 0.4056(13) 0.128(9) Uiso d . P D 0.299(3) K 4
H H61J 1.024444 0.619511 0.442553 0.192 Uiso calc U P R 0.299(3) K 4
H H61K 1.08438 0.572011 0.419089 0.192 Uiso calc U P R 0.299(3) K 4
H H61L 1.026573 0.627814 0.371179 0.192 Uiso calc U P R 0.299(3) K 4
C C62D 0.8414(7) 0.4462(7) 0.1923(5) 0.064(5) Uiso d . P . 0.299(3) K 4
H H62G 0.83375 0.412703 0.157189 0.077 Uiso calc U P R 0.299(3) K 4
H H62H 0.885644 0.478279 0.191209 0.077 Uiso calc U P R 0.299(3) K 4
C C63D 0.7593(9) 0.4863(8) 0.1769(6) 0.112(6) Uiso d . P . 0.299(3) K 4
H H63G 0.715748 0.456631 0.183031 0.134 Uiso calc U P R 0.299(3) K 4
H H63H 0.768263 0.525346 0.20681 0.134 Uiso calc U P R 0.299(3) K 4
C C64D 0.7304(7) 0.5114(6) 0.1084(5) 0.082(4) Uiso d . P . 0.299(3) K 4
H H64G 0.726462 0.472167 0.079433 0.099 Uiso calc U P R 0.299(3) K 4
H H64H 0.773208 0.542833 0.103713 0.099 Uiso calc U P R 0.299(3) K 4
C C65D 0.6472(8) 0.5474(8) 0.0866(7) 0.117(5) Uiso d . P . 0.299(3) K 4
H H65J 0.632895 0.562154 0.041682 0.175 Uiso calc U P R 0.299(3) K 4
H H65K 0.603891 0.516402 0.089843 0.175 Uiso calc U P R 0.299(3) K 4
H H65L 0.650716 0.587187 0.114164 0.175 Uiso calc U P R 0.299(3) K 4
C C66D 0.8080(9) 0.3597(7) 0.2627(7) 0.091(7) Uiso d . P . 0.299(3) K 4
H H66G 0.832406 0.335899 0.304598 0.109 Uiso calc U P R 0.299(3) K 4
H H66H 0.760122 0.386949 0.264601 0.109 Uiso calc U P R 0.299(3) K 4
C C67D 0.7741(8) 0.3066(7) 0.2108(6) 0.093(5) Uiso d . P . 0.299(3) K 4
H H67G 0.820082 0.275963 0.210767 0.112 Uiso calc U P R 0.299(3) K 4
H H67H 0.751729 0.32915 0.168109 0.112 Uiso calc U P R 0.299(3) K 4
C C68D 0.7010(11) 0.2627(9) 0.2223(9) 0.151(7) Uiso d . P . 0.299(3) K 4
H H68G 0.721473 0.244298 0.26681 0.181 Uiso calc U P R 0.299(3) K 4
H H68H 0.652403 0.292561 0.217636 0.181 Uiso calc U P R 0.299(3) K 4
C C69D 0.6743(14) 0.2066(11) 0.1761(11) 0.207(8) Uiso d . P . 0.299(3) K 4
H H69J 0.629854 0.180812 0.184181 0.31 Uiso calc U P R 0.299(3) K 4
H H69K 0.653131 0.224873 0.132053 0.31 Uiso calc U P R 0.299(3) K 4
H H69L 0.722132 0.176659 0.181177 0.31 Uiso calc U P R 0.299(3) K 4
N N1S 0.6193(4) 0.1260(3) 0.3167(3) 0.1149(18) Uani d . . . 1.0 . .
C C1S 0.5672(3) 0.1646(3) 0.3097(3) 0.0780(14) Uani d . . . 1.0 . .
C C2S 0.4999(3) 0.2114(2) 0.3031(3) 0.0845(15) Uani d . . . 1.0 . .
H H2SA 0.453975 0.202826 0.262168 0.101 Uiso calc U . R 1.0 . .
H H2SB 0.520143 0.258105 0.303459 0.101 Uiso calc U . R 1.0 . .
H H2SC 0.479822 0.205138 0.339079 0.101 Uiso calc U . R 1.0 . .

loop_
_atom_site_aniso_label
_atom_site_aniso_U_11
_atom_site_aniso_U_22
_atom_site_aniso_U_33
_atom_site_aniso_U_12
_atom_site_aniso_U_13
_atom_site_aniso_U_23
Si1A 0.0375(7) 0.0286(7) 0.0443(8) -0.0016(6) 0.0068(6) -0.0107(6)
F1A 0.0732(18) 0.0519(17) 0.086(2) -0.0084(13) 0.0306(15) -0.0141(14)
F2A 0.0671(19) 0.0648(17) 0.0632(17) -0.0084(14) 0.0049(13) -0.0054(13)
F3A 0.080(2) 0.0522(16) 0.0747(18) 0.0082(14) 0.0220(15) -0.0146(13)
Si1B 0.0375(7) 0.0286(7) 0.0443(8) -0.0016(6) 0.0068(6) -0.0107(6)
O1 0.0567(16) 0.0310(13) 0.0579(16) -0.0030(12) 0.0084(13) 0.0017(11)
O2 0.087(2) 0.0461(16) 0.0477(16) 0.0089(15) 0.0111(14) 0.0040(13)
O3 0.0432(14) 0.0526(15) 0.0435(14) 0.0078(12) 0.0094(11) 0.0047(12)
O4 0.086(2) 0.0418(16) 0.096(2) 0.0225(16) 0.0145(18) -0.0071(16)
N2 0.0516(18) 0.0287(15) 0.0432(17) 0.0027(13) 0.0049(14) -0.0036(13)
N4 0.0435(16) 0.0328(15) 0.0464(17) 0.0029(13) 0.0123(14) 0.0024(13)
C1 0.0388(18) 0.0281(17) 0.043(2) -0.0002(14) 0.0093(15) -0.0028(14)
C2 0.043(2) 0.0347(19) 0.041(2) -0.0006(15) 0.0078(16) -0.0046(15)
C3 0.0419(19) 0.0351(19) 0.043(2) 0.0025(15) 0.0091(16) -0.0035(15)
C4 0.045(2) 0.0342(19) 0.046(2) -0.0006(16) 0.0088(17) -0.0093(16)
C5 0.047(2) 0.0292(18) 0.053(2) 0.0008(16) 0.0102(17) -0.0018(16)
C6 0.058(2) 0.0370(19) 0.054(2) -0.0101(17) 0.0241(19) -0.0111(17)
C7A 0.069(3) 0.043(2) 0.066(3) -0.013(2) 0.032(2) -0.0101(19)
C8A 0.074(3) 0.053(3) 0.069(3) -0.006(3) 0.033(3) 0.008(3)
C9A 0.090(4) 0.097(5) 0.102(5) 0.003(3) 0.060(4) 0.013(4)
C7B 0.069(3) 0.043(2) 0.066(3) -0.013(2) 0.032(2) -0.0101(19)
C10 0.047(2) 0.0320(18) 0.049(2) 0.0093(16) 0.0075(17) 0.0010(16)
C11 0.056(2) 0.035(2) 0.051(2) 0.0045(17) 0.0089(18) 0.0022(17)
C12 0.056(2) 0.0352(19) 0.048(2) 0.0107(17) 0.0074(18) 0.0010(17)
C13 0.059(2) 0.042(2) 0.047(2) 0.0126(18) 0.0120(19) -0.0009(18)
N1A 0.060(2) 0.0437(18) 0.0426(18) 0.0030(15) 0.0098(15) -0.0052(14)
C14A 0.058(5) 0.078(6) 0.042(4) -0.019(5) 0.022(4) -0.019(3)
C15A 0.087(6) 0.101(6) 0.070(5) -0.028(5) 0.039(4) -0.044(4)
C16A 0.082(5) 0.068(5) 0.077(5) -0.016(4) 0.031(4) -0.019(4)
C17A 0.118(8) 0.113(7) 0.149(9) -0.032(6) 0.092(7) -0.055(7)
N1B 0.060(2) 0.0437(18) 0.0426(18) 0.0030(15) 0.0098(15) -0.0052(14)
C18 0.0417(19) 0.0314(18) 0.046(2) 0.0041(15) 0.0080(16) -0.0020(16)
C19 0.0414(19) 0.0313(18) 0.046(2) 0.0026(15) 0.0102(16) 0.0004(15)
C20 0.0402(19) 0.0346(18) 0.042(2) -0.0010(15) 0.0155(16) 0.0016(15)
C21 0.0396(19) 0.044(2) 0.0384(19) -0.0049(16) 0.0107(16) 0.0025(16)
C22 0.0367(19) 0.044(2) 0.040(2) 0.0014(16) 0.0122(16) 0.0071(16)
C23 0.047(2) 0.048(2) 0.046(2) -0.0008(17) 0.0077(17) -0.0020(17)
C24 0.048(2) 0.051(2) 0.047(2) 0.0025(18) 0.0110(17) 0.0063(18)
C25 0.058(2) 0.054(2) 0.061(3) 0.004(2) 0.022(2) 0.007(2)
C26 0.084(3) 0.057(3) 0.079(3) 0.017(2) 0.034(3) 0.022(2)
C27 0.0392(19) 0.0380(19) 0.044(2) 0.0029(15) 0.0193(16) 0.0080(15)
C28 0.046(2) 0.040(2) 0.050(2) 0.0068(17) 0.0190(18) 0.0085(17)
C29 0.050(2) 0.0291(18) 0.060(2) 0.0039(16) 0.0221(19) 0.0033(16)
C30 0.057(3) 0.036(2) 0.074(3) 0.0042(19) 0.024(2) -0.0023(19)
N3A 0.056(2) 0.0369(18) 0.091(3) 0.0006(15) 0.019(2) -0.0189(17)
C31A 0.066(5) 0.033(4) 0.066(6) 0.001(4) 0.010(5) -0.021(4)
C32A 0.087(8) 0.059(6) 0.079(7) -0.012(6) 0.014(6) -0.033(5)
C33A 0.131(11) 0.065(7) 0.068(8) 0.024(7) 0.020(7) -0.023(6)
C34A 0.194(17) 0.116(11) 0.075(8) 0.038(11) 0.055(10) -0.009(7)
N3B 0.056(2) 0.0369(18) 0.091(3) 0.0006(15) 0.019(2) -0.0189(17)
C35 0.0416(19) 0.0320(18) 0.0401(19) -0.0030(15) 0.0154(16) 0.0025(15)
C36 0.0403(19) 0.0341(18) 0.041(2) -0.0002(15) 0.0143(16) 0.0035(15)
C37 0.041(2) 0.0324(18) 0.051(2) 0.0038(15) 0.0117(17) -0.0017(16)
C38 0.052(2) 0.043(2) 0.049(2) 0.0036(17) 0.0173(18) -0.0083(17)
C39A 0.045(6) 0.034(5) 0.058(6) 0.010(4) 0.030(4) -0.003(6)
O5A 0.060(4) 0.035(3) 0.052(4) 0.009(3) 0.033(3) 0.003(3)
C40A 0.073(7) 0.051(5) 0.048(5) 0.016(5) 0.031(4) 0.005(5)
C41A 0.087(7) 0.075(7) 0.055(5) 0.016(6) 0.038(5) 0.004(5)
C44A 0.042(3) 0.038(4) 0.047(4) 0.004(3) 0.021(3) 0.003(3)
C52A 0.041(6) 0.027(5) 0.045(6) 0.008(3) 0.016(4) 0.001(6)
C39C 0.045(6) 0.034(5) 0.058(6) 0.010(4) 0.030(4) -0.003(6)
O5C 0.060(4) 0.035(3) 0.052(4) 0.009(3) 0.033(3) 0.003(3)
C40C 0.073(7) 0.051(5) 0.048(5) 0.016(5) 0.031(4) 0.005(5)
C41C 0.087(7) 0.075(7) 0.055(5) 0.016(6) 0.038(5) 0.004(5)
C44C 0.042(3) 0.038(4) 0.047(4) 0.004(3) 0.021(3) 0.003(3)
C52C 0.041(6) 0.027(5) 0.045(6) 0.008(3) 0.016(4) 0.001(6)
C53 0.0372(19) 0.0339(18) 0.048(2) 0.0044(15) 0.0109(16) 0.0011(16)
N7A 0.056(2) 0.066(3) 0.072(2) -0.002(2) 0.0373(19) 0.004(2)
N7B 0.056(2) 0.066(3) 0.072(2) -0.002(2) 0.0373(19) 0.004(2)
N7C 0.056(2) 0.066(3) 0.072(2) -0.002(2) 0.0373(19) 0.004(2)
N7D 0.056(2) 0.066(3) 0.072(2) -0.002(2) 0.0373(19) 0.004(2)
N1S 0.126(4) 0.114(4) 0.112(4) 0.046(4) 0.051(3) 0.016(3)
C1S 0.082(3) 0.066(3) 0.082(4) 0.021(3) 0.024(3) 0.005(3)
C2S 0.075(3) 0.056(3) 0.112(4) 0.012(2) 0.021(3) 0.007(3)

loop_
_atom_type_symbol
_atom_type_description
_atom_type_scat_dispersion_real
_atom_type_scat_dispersion_imag
_atom_type_scat_source
C C 0.0033 0.0016 'International Tables Vol C Tables 4.2.6.8 and 6.1.1.4'
H H 0.0000 0.0000 'International Tables Vol C Tables 4.2.6.8 and 6.1.1.4'
F F 0.0171 0.0103 'International Tables Vol C Tables 4.2.6.8 and 6.1.1.4'
N N 0.0061 0.0033 'International Tables Vol C Tables 4.2.6.8 and 6.1.1.4'
O O 0.0106 0.0060 'International Tables Vol C Tables 4.2.6.8 and 6.1.1.4'
Si Si 0.0817 0.0704 'International Tables Vol C Tables 4.2.6.8 and 6.1.1.4'

loop_
_geom_angle_atom_site_label_1
_geom_angle_atom_site_label_2
_geom_angle_atom_site_label_3
_geom_angle_site_symmetry_1
_geom_angle_site_symmetry_3
_geom_angle
_geom_angle_publ_flag
F3A Si1A F3A . 3_666 180.0 ?
F3A Si1A F1A . . 90.89(14) ?
F3A Si1A F1A 3_666 . 89.11(14) ?
F3A Si1A F1A . 3_666 89.11(14) ?
F3A Si1A F1A 3_666 3_666 90.89(14) ?
F1A Si1A F1A . 3_666 180.0 ?
F3A Si1A F2A . . 90.57(14) ?
F3A Si1A F2A 3_666 . 89.43(14) ?
F1A Si1A F2A . . 90.98(14) ?
F1A Si1A F2A 3_666 . 89.02(14) ?
F3A Si1A F2A . 3_666 89.43(14) ?
F3A Si1A F2A 3_666 3_666 90.57(14) ?
F1A Si1A F2A . 3_666 89.02(14) ?
F1A Si1A F2A 3_666 3_666 90.98(14) ?
F2A Si1A F2A . 3_666 180.0(2) ?
F1B Si1B F2B . . 97.7(13) ?
F1B Si1B F2B 3_666 . 82.3(13) ?
F2B Si1B F2B 3_666 . 180.0(3) ?
F1B Si1B F3B . . 86.5(13) ?
F1B Si1B F3B 3_666 . 93.5(13) ?
F2B Si1B F3B 3_666 . 89.3(13) ?
F2B Si1B F3B . . 90.7(13) ?
F1B Si1B F3B . 3_666 93.5(13) ?
F1B Si1B F3B 3_666 3_666 86.5(13) ?
F2B Si1B F3B 3_666 3_666 90.7(13) ?
F2B Si1B F3B . 3_666 89.3(13) ?
F3B Si1B F3B . 3_666 180.(2) ?
C5 O1 C6 . . 117.9(3) ?
C22 O3 C23 . . 117.1(3) ?
C18 N2 C12 . . 108.9(3) ?
C18 N2 H2N . . 125.5 ?
C12 N2 H2N . . 125.5 ?
C35 N4 C29 . . 108.1(3) ?
C35 N4 H4N4 . . 125.9 ?
C29 N4 H4N4 . . 125.9 ?
C53 C1 C36 . . 104.2(3) ?
C53 C1 C19 . . 105.2(3) ?
C36 C1 C19 . . 105.8(3) ?
C53 C1 H1 . . 113.6 ?
C36 C1 H1 . . 113.6 ?
C19 C1 H1 . . 113.6 ?
C3 C2 C20 . . 106.9(3) ?
C3 C2 C37 . . 106.6(3) ?
C20 C2 C37 . . 104.0(3) ?
C3 C2 H2 . . 112.9 ?
C20 C2 H2 . . 112.9 ?
C37 C2 H2 . . 112.9 ?
C19 C3 C4 . . 121.6(3) ?
C19 C3 C2 . . 112.3(3) ?
C4 C3 C2 . . 126.1(3) ?
C5 C4 C3 . . 119.6(3) ?
C5 C4 H4 . . 120.2 ?
C3 C4 H4 . . 120.2 ?
O1 C5 C4 . . 125.1(3) ?
O1 C5 C10 . . 115.0(3) ?
C4 C5 C10 . . 119.8(3) ?
O1 C6 C7B . . 107.9(3) ?
O1 C6 C7A . . 107.9(3) ?
O1 C6 H6A . . 110.1 ?
C7A C6 H6A . . 110.1 ?
O1 C6 H6B . . 110.1 ?
C7A C6 H6B . . 110.1 ?
H6A C6 H6B . . 108.4 ?
C6 C7A C8A . . 116.1(4) ?
C6 C7A H7A . . 108.3 ?
C8A C7A H7A . . 108.3 ?
C6 C7A H7B . . 108.3 ?
C8A C7A H7B . . 108.3 ?
H7A C7A H7B . . 107.4 ?
C7A C8A C9A . . 113.2(5) ?
C7A C8A H8A . . 108.9 ?
C9A C8A H8A . . 108.9 ?
C7A C8A H8B . . 108.9 ?
C9A C8A H8B . . 108.9 ?
H8A C8A H8B . . 107.8 ?
C8A C9A H9A . . 109.5 ?
C8A C9A H9B . . 109.5 ?
H9A C9A H9B . . 109.5 ?
C8A C9A H9C . . 109.5 ?
H9A C9A H9C . . 109.5 ?
H9B C9A H9C . . 109.5 ?
C6 C7B C8B . . 99.1(19) ?
C6 C7B H7C . . 111.9 ?
C8B C7B H7C . . 111.9 ?
C6 C7B H7D . . 111.9 ?
C8B C7B H7D . . 111.9 ?
H7C C7B H7D . . 109.6 ?
C9B C8B C7B . . 110.(3) ?
C9B C8B H8C . . 109.7 ?
C7B C8B H8C . . 109.7 ?
C9B C8B H8D . . 109.7 ?
C7B C8B H8D . . 109.7 ?
H8C C8B H8D . . 108.2 ?
C8B C9B H9D . . 109.5 ?
C8B C9B H9E . . 109.5 ?
H9D C9B H9E . . 109.5 ?
C8B C9B H9F . . 109.5 ?
H9D C9B H9F . . 109.5 ?
H9E C9B H9F . . 109.5 ?
C5 C10 C18 . . 119.0(3) ?
C5 C10 C11 . . 134.4(3) ?
C18 C10 C11 . . 106.5(3) ?
C12 C11 C10 . . 107.7(3) ?
C12 C11 H11 . . 126.1 ?
C10 C11 H11 . . 126.1 ?
C11 C12 N2 . . 108.9(3) ?
C11 C12 C13 . . 127.3(3) ?
N2 C12 C13 . . 123.8(3) ?
O2 C13 N1B . . 122.4(3) ?
O2 C13 N1A . . 122.4(3) ?
O2 C13 C12 . . 120.1(4) ?
N1B C13 C12 . . 117.5(3) ?
N1A C13 C12 . . 117.5(3) ?
C13 N1A C14A . . 123.0(6) ?
C13 N1A H1A . . 118.5 ?
C14A N1A H1A . . 118.5 ?
N1A C14A C15A . . 112.6(7) ?
N1A C14A H14A . . 109.1 ?
C15A C14A H14A . . 109.1 ?
N1A C14A H14B . . 109.1 ?
C15A C14A H14B . . 109.1 ?
H14A C14A H14B . . 107.8 ?
C16A C15A C14A . . 116.2(7) ?
C16A C15A H15A . . 108.2 ?
C14A C15A H15A . . 108.2 ?
C16A C15A H15B . . 108.2 ?
C14A C15A H15B . . 108.2 ?
H15A C15A H15B . . 107.4 ?
C15A C16A C17A . . 114.2(6) ?
C15A C16A H16A . . 108.7 ?
C17A C16A H16A . . 108.7 ?
C15A C16A H16B . . 108.7 ?
C17A C16A H16B . . 108.7 ?
H16A C16A H16B . . 107.6 ?
C16A C17A H17A . . 109.5 ?
C16A C17A H17B . . 109.5 ?
H17A C17A H17B . . 109.5 ?
C16A C17A H17C . . 109.5 ?
H17A C17A H17C . . 109.5 ?
H17B C17A H17C . . 109.5 ?
C13 N1B C14B . . 120.2(11) ?
C13 N1B H1B . . 119.9 ?
C14B N1B H1B . . 119.9 ?
N1B C14B C15B . . 110.6(11) ?
N1B C14B H14C . . 109.5 ?
C15B C14B H14C . . 109.5 ?
N1B C14B H14D . . 109.5 ?
C15B C14B H14D . . 109.5 ?
H14C C14B H14D . . 108.1 ?
C16B C15B C14B . . 108.6(13) ?
C16B C15B H15C . . 110.0 ?
C14B C15B H15C . . 110.0 ?
C16B C15B H15D . . 110.0 ?
C14B C15B H15D . . 110.0 ?
H15C C15B H15D . . 108.3 ?
C15B C16B C17B . . 113.3(15) ?
C15B C16B H16C . . 108.9 ?
C17B C16B H16C . . 108.9 ?
C15B C16B H16D . . 108.9 ?
C17B C16B H16D . . 108.9 ?
H16C C16B H16D . . 107.7 ?
C16B C17B H17D . . 109.5 ?
C16B C17B H17E . . 109.5 ?
H17D C17B H17E . . 109.5 ?
C16B C17B H17F . . 109.5 ?
H17D C17B H17F . . 109.5 ?
H17E C17B H17F . . 109.5 ?
N2 C18 C19 . . 130.8(3) ?
N2 C18 C10 . . 107.9(3) ?
C19 C18 C10 . . 121.3(3) ?
C3 C19 C18 . . 118.6(3) ?
C3 C19 C1 . . 114.2(3) ?
C18 C19 C1 . . 127.2(3) ?
C36 C20 C21 . . 122.0(3) ?
C36 C20 C2 . . 111.7(3) ?
C21 C20 C2 . . 126.2(3) ?
C22 C21 C20 . . 119.7(3) ?
C22 C21 H21 . . 120.2 ?
C20 C21 H21 . . 120.2 ?
C21 C22 O3 . . 125.2(3) ?
C21 C22 C27 . . 119.9(3) ?
O3 C22 C27 . . 114.9(3) ?
O3 C23 C24 . . 107.0(3) ?
O3 C23 H23A . . 110.3 ?
C24 C23 H23A . . 110.3 ?
O3 C23 H23B . . 110.3 ?
C24 C23 H23B . . 110.3 ?
H23A C23 H23B . . 108.6 ?
C23 C24 C25 . . 113.5(3) ?
C23 C24 H24A . . 108.9 ?
C25 C24 H24A . . 108.9 ?
C23 C24 H24B . . 108.9 ?
C25 C24 H24B . . 108.9 ?
H24A C24 H24B . . 107.7 ?
C24 C25 C26 . . 112.8(3) ?
C24 C25 H25A . . 109.0 ?
C26 C25 H25A . . 109.0 ?
C24 C25 H25B . . 109.0 ?
C26 C25 H25B . . 109.0 ?
H25A C25 H25B . . 107.8 ?
C25 C26 H26A . . 109.5 ?
C25 C26 H26B . . 109.5 ?
H26A C26 H26B . . 109.5 ?
C25 C26 H26C . . 109.5 ?
H26A C26 H26C . . 109.5 ?
H26B C26 H26C . . 109.5 ?
C22 C27 C35 . . 119.0(3) ?
C22 C27 C28 . . 134.5(3) ?
C35 C27 C28 . . 106.3(3) ?
C29 C28 C27 . . 107.6(3) ?
C29 C28 H28 . . 126.2 ?
C27 C28 H28 . . 126.2 ?
C28 C29 N4 . . 109.9(3) ?
C28 C29 C30 . . 126.5(3) ?
N4 C29 C30 . . 123.5(3) ?
O4 C30 N3B . . 122.4(4) ?
O4 C30 N3A . . 122.4(4) ?
O4 C30 C29 . . 119.5(4) ?
N3B C30 C29 . . 118.1(3) ?
N3A C30 C29 . . 118.1(3) ?
C30 N3A C31A . . 115.4(6) ?
C30 N3A H3A . . 122.3 ?
C31A N3A H3A . . 122.3 ?
N3A C31A C32A . . 108.0(7) ?
N3A C31A H31A . . 110.1 ?
C32A C31A H31A . . 110.1 ?
N3A C31A H31B . . 110.1 ?
C32A C31A H31B . . 110.1 ?
H31A C31A H31B . . 108.4 ?
C33A C32A C31A . . 115.4(10) ?
C33A C32A H32A . . 108.4 ?
C31A C32A H32A . . 108.4 ?
C33A C32A H32B . . 108.4 ?
C31A C32A H32B . . 108.4 ?
H32A C32A H32B . . 107.5 ?
C32A C33A C34A . . 116.8(9) ?
C32A C33A H33A . . 108.1 ?
C34A C33A H33A . . 108.1 ?
C32A C33A H33B . . 108.1 ?
C34A C33A H33B . . 108.1 ?
H33A C33A H33B . . 107.3 ?
C33A C34A H34A . . 109.5 ?
C33A C34A H34B . . 109.5 ?
H34A C34A H34B . . 109.5 ?
C33A C34A H34C . . 109.5 ?
H34A C34A H34C . . 109.5 ?
H34B C34A H34C . . 109.5 ?
C30 N3B C31B . . 129.6(6) ?
C30 N3B H3B . . 115.2 ?
C31B N3B H3B . . 115.2 ?
C32B C31B N3B . . 118.0(11) ?
C32B C31B H31C . . 107.8 ?
N3B C31B H31C . . 107.8 ?
C32B C31B H31D . . 107.8 ?
N3B C31B H31D . . 107.8 ?
H31C C31B H31D . . 107.1 ?
C31B C32B C33B . . 114.0(14) ?
C31B C32B H32C . . 108.7 ?
C33B C32B H32C . . 108.7 ?
C31B C32B H32D . . 108.7 ?
C33B C32B H32D . . 108.7 ?
H32C C32B H32D . . 107.6 ?
C34B C33B C32B . . 123.5(14) ?
C34B C33B H33C . . 106.5 ?
C32B C33B H33C . . 106.5 ?
C34B C33B H33D . . 106.5 ?
C32B C33B H33D . . 106.5 ?
H33C C33B H33D . . 106.5 ?
C33B C34B H34D . . 109.5 ?
C33B C34B H34E . . 109.5 ?
H34D C34B H34E . . 109.5 ?
C33B C34B H34F . . 109.5 ?
H34D C34B H34F . . 109.5 ?
H34E C34B H34F . . 109.5 ?
N4 C35 C36 . . 130.2(3) ?
N4 C35 C27 . . 108.1(3) ?
C36 C35 C27 . . 121.5(3) ?
C20 C36 C35 . . 117.8(3) ?
C20 C36 C1 . . 114.8(3) ?
C35 C36 C1 . . 127.1(3) ?
C53 C37 C38 . . 122.0(3) ?
C53 C37 C2 . . 112.0(3) ?
C38 C37 C2 . . 126.0(3) ?
C39D C38 C37 . . 116.1(6) ?
C39B C38 C37 . . 116.1(6) ?
C37 C38 C39A . . 121.9(5) ?
C37 C38 C39C . . 121.9(5) ?
C37 C38 H38 . . 119.0 ?
C39A C38 H38 . . 119.0 ?
O5A C39A C44A . . 112.8(8) ?
O5A C39A C38 . . 128.4(7) ?
C44A C39A C38 . . 118.7(8) ?
C39A O5A C40A . . 116.4(6) ?
O5A C40A C41A . . 107.2(7) ?
O5A C40A H40A . . 110.3 ?
C41A C40A H40A . . 110.3 ?
O5A C40A H40B . . 110.3 ?
C41A C40A H40B . . 110.3 ?
H40A C40A H40B . . 108.5 ?
C40A C41A C42A . . 111.9(9) ?
C40A C41A H41A . . 109.2 ?
C42A C41A H41A . . 109.2 ?
C40A C41A H41B . . 109.2 ?
C42A C41A H41B . . 109.2 ?
H41A C41A H41B . . 107.9 ?
C43A C42A C41A . . 122.2(11) ?
C43A C42A H42A . . 106.8 ?
C41A C42A H42A . . 106.8 ?
C43A C42A H42B . . 106.8 ?
C41A C42A H42B . . 106.8 ?
H42A C42A H42B . . 106.6 ?
C42A C43A H43A . . 109.5 ?
C42A C43A H43B . . 109.5 ?
H43A C43A H43B . . 109.5 ?
C42A C43A H43C . . 109.5 ?
H43A C43A H43C . . 109.5 ?
H43B C43A H43C . . 109.5 ?
C39A C44A C52A . . 117.9(7) ?
C39A C44A C45A . . 136.6(8) ?
C52A C44A C45A . . 105.5(6) ?
C46A C45A C44A . . 108.4(6) ?
C46A C45A H45A . . 125.8 ?
C44A C45A H45A . . 125.8 ?
C45A C46A N6A . . 108.7(5) ?
C45A C46A C47A . . 128.1(6) ?
N6A C46A C47A . . 123.1(6) ?
O6A C47A N5A . . 122.1(6) ?
O6A C47A C46A . . 118.4(6) ?
N5A C47A C46A . . 119.4(6) ?
C47A N5A C48A . . 124.6(7) ?
C47A N5A H5NA . . 117.7 ?
C48A N5A H5NA . . 117.7 ?
N5A C48A C49A . . 112.1(9) ?
N5A C48A H48A . . 109.2 ?
C49A C48A H48A . . 109.2 ?
N5A C48A H48B . . 109.2 ?
C49A C48A H48B . . 109.2 ?
H48A C48A H48B . . 107.9 ?
C50A C49A C48A . . 116.8(12) ?
C50A C49A H49A . . 108.1 ?
C48A C49A H49A . . 108.1 ?
C50A C49A H49B . . 108.1 ?
C48A C49A H49B . . 108.1 ?
H49A C49A H49B . . 107.3 ?
C49A C50A C51A . . 113.4(14) ?
C49A C50A H50A . . 108.9 ?
C51A C50A H50A . . 108.9 ?
C49A C50A H50B . . 108.9 ?
C51A C50A H50B . . 108.9 ?
H50A C50A H50B . . 107.7 ?
C50A C51A H51A . . 109.5 ?
C50A C51A H51B . . 109.5 ?
H51A C51A H51B . . 109.5 ?
C50A C51A H51C . . 109.5 ?
H51A C51A H51C . . 109.5 ?
H51B C51A H51C . . 109.5 ?
C52A N6A C46A . . 109.0(7) ?
C52A N6A H6NA . . 125.5 ?
C46A N6A H6NA . . 125.5 ?
N6A C52A C44A . . 108.2(8) ?
N6A C52A C53 . . 127.4(8) ?
C44A C52A C53 . . 124.3(7) ?
C38 C39B O5B . . 120.8(11) ?
C38 C39B C44B . . 121.9(12) ?
O5B C39B C44B . . 117.3(14) ?
C39B O5B C40B . . 118.8(12) ?
O5B C40B C41B . . 110.0(13) ?
O5B C40B H40C . . 109.7 ?
C41B C40B H40C . . 109.7 ?
O5B C40B H40D . . 109.7 ?
C41B C40B H40D . . 109.7 ?
H40C C40B H40D . . 108.2 ?
C42B C41B C40B . . 116.8(18) ?
C42B C41B H41C . . 108.1 ?
C40B C41B H41C . . 108.1 ?
C42B C41B H41D . . 108.1 ?
C40B C41B H41D . . 108.1 ?
H41C C41B H41D . . 107.3 ?
C41B C42B C43B . . 115.(2) ?
C41B C42B H42C . . 108.6 ?
C43B C42B H42C . . 108.6 ?
C41B C42B H42D . . 108.6 ?
C43B C42B H42D . . 108.6 ?
H42C C42B H42D . . 107.6 ?
C42B C43B H43D . . 109.5 ?
C42B C43B H43E . . 109.5 ?
H43D C43B H43E . . 109.5 ?
C42B C43B H43F . . 109.5 ?
H43D C43B H43F . . 109.5 ?
H43E C43B H43F . . 109.5 ?
C52B C44B C39B . . 119.9(11) ?
C52B C44B C45B . . 105.2(9) ?
C39B C44B C45B . . 134.8(13) ?
C46B C45B C44B . . 108.5(9) ?
C46B C45B H45B . . 125.8 ?
C44B C45B H45B . . 125.8 ?
C45B C46B N6B . . 110.1(8) ?
C45B C46B C47B . . 120.0(11) ?
N6B C46B C47B . . 129.8(11) ?
O6B C47B N5B . . 120.3(16) ?
O6B C47B C46B . . 127.4(16) ?
N5B C47B C46B . . 112.2(14) ?
C47B N5B C48B . . 120.2(15) ?
C47B N5B H5NB . . 119.9 ?
C48B N5B H5NB . . 119.9 ?
N5B C48B C49B . . 110.1(16) ?
N5B C48B H48C . . 109.6 ?
C49B C48B H48C . . 109.6 ?
N5B C48B H48D . . 109.6 ?
C49B C48B H48D . . 109.6 ?
H48C C48B H48D . . 108.2 ?
C50B C49B C48B . . 114.8(17) ?
C50B C49B H49C . . 108.6 ?
C48B C49B H49C . . 108.6 ?
C50B C49B H49D . . 108.6 ?
C48B C49B H49D . . 108.6 ?
H49C C49B H49D . . 107.6 ?
C49B C50B C51B . . 113.7(19) ?
C49B C50B H50C . . 108.8 ?
C51B C50B H50C . . 108.8 ?
C49B C50B H50D . . 108.8 ?
C51B C50B H50D . . 108.8 ?
H50C C50B H50D . . 107.7 ?
C50B C51B H51D . . 109.5 ?
C50B C51B H51E . . 109.5 ?
H51D C51B H51E . . 109.5 ?
C50B C51B H51F . . 109.5 ?
H51D C51B H51F . . 109.5 ?
H51E C51B H51F . . 109.5 ?
C46B N6B C52B . . 107.7(9) ?
C46B N6B H6NB . . 126.2 ?
C52B N6B H6NB . . 126.2 ?
C53 C52B N6B . . 133.8(13) ?
C53 C52B C44B . . 117.6(11) ?
N6B C52B C44B . . 108.6(11) ?
O5C C39C C44C . . 112.8(8) ?
O5C C39C C38 . . 128.4(7) ?
C44C C39C C38 . . 118.7(8) ?
C39C O5C C40C . . 116.4(6) ?
O5C C40C C41C . . 107.2(7) ?
O5C C40C H40E . . 110.3 ?
C41C C40C H40E . . 110.3 ?
O5C C40C H40F . . 110.3 ?
C41C C40C H40F . . 110.3 ?
H40E C40C H40F . . 108.5 ?
C40C C41C C42C . . 109.2(14) ?
C40C C41C H41E . . 109.8 ?
C42C C41C H41E . . 109.8 ?
C40C C41C H41F . . 109.8 ?
C42C C41C H41F . . 109.8 ?
H41E C41C H41F . . 108.3 ?
C43C C42C C41C . . 104.(3) ?
C43C C42C H42E . . 111.0 ?
C41C C42C H42E . . 111.0 ?
C43C C42C H42F . . 111.0 ?
C41C C42C H42F . . 111.0 ?
H42E C42C H42F . . 109.0 ?
C42C C43C H43G . . 109.5 ?
C42C C43C H43H . . 109.5 ?
H43G C43C H43H . . 109.5 ?
C42C C43C H43I . . 109.5 ?
H43G C43C H43I . . 109.5 ?
H43H C43C H43I . . 109.5 ?
C39C C44C C52C . . 117.9(7) ?
C39C C44C C45C . . 136.6(8) ?
C52C C44C C45C . . 105.5(6) ?
C46C C45C C44C . . 108.4(6) ?
C46C C45C H45C . . 125.8 ?
C44C C45C H45C . . 125.8 ?
C45C C46C N6C . . 108.7(5) ?
C45C C46C C47C . . 128.1(6) ?
N6C C46C C47C . . 123.1(6) ?
O6C C47C N5C . . 122.1(6) ?
O6C C47C C46C . . 118.4(6) ?
N5C C47C C46C . . 119.4(6) ?
C47C N5C C48C . . 124.6(7) ?
C47C N5C H5NC . . 117.7 ?
C48C N5C H5NC . . 117.7 ?
N5C C48C C49C . . 125.4(11) ?
N5C C48C H48E . . 106.0 ?
C49C C48C H48E . . 106.0 ?
N5C C48C H48F . . 106.0 ?
C49C C48C H48F . . 106.0 ?
H48E C48C H48F . . 106.3 ?
C50C C49C C48C . . 115.1(15) ?
C50C C49C H49E . . 108.5 ?
C48C C49C H49E . . 108.5 ?
C50C C49C H49F . . 108.5 ?
C48C C49C H49F . . 108.5 ?
H49E C49C H49F . . 107.5 ?
C49C C50C C51C . . 119.6(19) ?
C49C C50C H50E . . 107.4 ?
C51C C50C H50E . . 107.4 ?
C49C C50C H50F . . 107.4 ?
C51C C50C H50F . . 107.4 ?
H50E C50C H50F . . 107.0 ?
C50C C51C H51G . . 109.5 ?
C50C C51C H51H . . 109.5 ?
H51G C51C H51H . . 109.5 ?
C50C C51C H51I . . 109.5 ?
H51G C51C H51I . . 109.5 ?
H51H C51C H51I . . 109.5 ?
C52C N6C C46C . . 109.0(7) ?
C52C N6C H6NC . . 125.5 ?
C46C N6C H6NC . . 125.5 ?
N6C C52C C44C . . 108.2(8) ?
N6C C52C C53 . . 127.4(8) ?
C44C C52C C53 . . 124.3(7) ?
C38 C39D O5D . . 120.8(11) ?
C38 C39D C44D . . 121.9(12) ?
O5D C39D C44D . . 117.3(14) ?
C39D O5D C40D . . 118.8(12) ?
O5D C40D C41D . . 110.0(13) ?
O5D C40D H40G . . 109.7 ?
C41D C40D H40G . . 109.7 ?
O5D C40D H40H . . 109.7 ?
C41D C40D H40H . . 109.7 ?
H40G C40D H40H . . 108.2 ?
C42D C41D C40D . . 126.(2) ?
C42D C41D H41G . . 105.9 ?
C40D C41D H41G . . 105.9 ?
C42D C41D H41H . . 105.9 ?
C40D C41D H41H . . 105.9 ?
H41G C41D H41H . . 106.3 ?
C41D C42D C43D . . 136.(3) ?
C41D C42D H42G . . 103.1 ?
C43D C42D H42G . . 103.1 ?
C41D C42D H42H . . 103.1 ?
C43D C42D H42H . . 103.1 ?
H42G C42D H42H . . 105.1 ?
C42D C43D H43J . . 109.5 ?
C42D C43D H43K . . 109.5 ?
H43J C43D H43K . . 109.5 ?
C42D C43D H43L . . 109.5 ?
H43J C43D H43L . . 109.5 ?
H43K C43D H43L . . 109.5 ?
C52D C44D C39D . . 119.9(11) ?
C52D C44D C45D . . 105.2(9) ?
C39D C44D C45D . . 134.8(13) ?
C46D C45D C44D . . 108.5(9) ?
C46D C45D H45D . . 125.8 ?
C44D C45D H45D . . 125.8 ?
C45D C46D N6D . . 110.1(8) ?
C45D C46D C47D . . 130.5(11) ?
N6D C46D C47D . . 118.3(10) ?
N5D C47D O6D . . 123.6(17) ?
N5D C47D C46D . . 124.8(16) ?
O6D C47D C46D . . 111.5(15) ?
C47D N5D C48D . . 123.9(15) ?
C47D N5D H5ND . . 118.1 ?
C48D N5D H5ND . . 118.1 ?
N5D C48D C49D . . 110.9(13) ?
N5D C48D H48G . . 109.4 ?
C49D C48D H48G . . 109.4 ?
N5D C48D H48H . . 109.4 ?
C49D C48D H48H . . 109.5 ?
H48G C48D H48H . . 108.0 ?
C50D C49D C48D . . 113.3(14) ?
C50D C49D H49G . . 108.9 ?
C48D C49D H49G . . 108.9 ?
C50D C49D H49H . . 108.9 ?
C48D C49D H49H . . 108.9 ?
H49G C49D H49H . . 107.7 ?
C49D C50D C51D . . 115.9(15) ?
C49D C50D H50G . . 108.3 ?
C51D C50D H50G . . 108.3 ?
C49D C50D H50H . . 108.3 ?
C51D C50D H50H . . 108.3 ?
H50G C50D H50H . . 107.4 ?
C50D C51D H51J . . 109.5 ?
C50D C51D H51K . . 109.5 ?
H51J C51D H51K . . 109.5 ?
C50D C51D H51L . . 109.5 ?
H51J C51D H51L . . 109.5 ?
H51K C51D H51L . . 109.5 ?
C46D N6D C52D . . 107.7(9) ?
C46D N6D H6ND . . 126.2 ?
C52D N6D H6ND . . 126.2 ?
C53 C52D N6D . . 133.8(13) ?
C53 C52D C44D . . 117.6(11) ?
N6D C52D C44D . . 108.6(11) ?
C52D C53 C37 . . 122.1(7) ?
C52B C53 C37 . . 122.1(7) ?
C37 C53 C52C . . 115.0(5) ?
C37 C53 C52A . . 115.0(5) ?
C52D C53 C1 . . 123.4(7) ?
C52B C53 C1 . . 123.4(7) ?
C37 C53 C1 . . 114.3(3) ?
C52C C53 C1 . . 130.5(5) ?
C52A C53 C1 . . 130.5(5) ?
C58A N7A C66A . . 102.8(11) ?
C58A N7A C54A . . 106.7(11) ?
C66A N7A C54A . . 114.6(11) ?
C58A N7A C62A . . 111.6(12) ?
C66A N7A C62A . . 110.5(11) ?
C54A N7A C62A . . 110.3(10) ?
C55A C54A N7A . . 118.3(10) ?
C55A C54A H54A . . 107.7 ?
N7A C54A H54A . . 107.7 ?
C55A C54A H54B . . 107.7 ?
N7A C54A H54B . . 107.7 ?
H54A C54A H54B . . 107.1 ?
C54A C55A C56A . . 112.4(9) ?
C54A C55A H55A . . 109.1 ?
C56A C55A H55A . . 109.1 ?
C54A C55A H55B . . 109.1 ?
C56A C55A H55B . . 109.1 ?
H55A C55A H55B . . 107.9 ?
C57A C56A C55A . . 112.1(9) ?
C57A C56A H56A . . 109.2 ?
C55A C56A H56A . . 109.2 ?
C57A C56A H56B . . 109.2 ?
C55A C56A H56B . . 109.2 ?
H56A C56A H56B . . 107.9 ?
C56A C57A H57A . . 109.5 ?
C56A C57A H57B . . 109.5 ?
H57A C57A H57B . . 109.5 ?
C56A C57A H57C . . 109.5 ?
H57A C57A H57C . . 109.5 ?
H57B C57A H57C . . 109.5 ?
N7A C58A C59A . . 115.6(13) ?
N7A C58A H58A . . 108.4 ?
C59A C58A H58A . . 108.4 ?
N7A C58A H58B . . 108.4 ?
C59A C58A H58B . . 108.4 ?
H58A C58A H58B . . 107.4 ?
C58A C59A C60A . . 114.8(15) ?
C58A C59A H59A . . 108.6 ?
C60A C59A H59A . . 108.6 ?
C58A C59A H59B . . 108.6 ?
C60A C59A H59B . . 108.6 ?
H59A C59A H59B . . 107.5 ?
C61A C60A C59A . . 120.2(14) ?
C61A C60A H60A . . 107.3 ?
C59A C60A H60A . . 107.3 ?
C61A C60A H60B . . 107.3 ?
C59A C60A H60B . . 107.3 ?
H60A C60A H60B . . 106.9 ?
C60A C61A H61A . . 109.5 ?
C60A C61A H61B . . 109.5 ?
H61A C61A H61B . . 109.5 ?
C60A C61A H61C . . 109.5 ?
H61A C61A H61C . . 109.5 ?
H61B C61A H61C . . 109.5 ?
N7A C62A C63A . . 116.2(10) ?
N7A C62A H62A . . 108.2 ?
C63A C62A H62A . . 108.2 ?
N7A C62A H62B . . 108.2 ?
C63A C62A H62B . . 108.2 ?
H62A C62A H62B . . 107.4 ?
C64A C63A C62A . . 112.0(9) ?
C64A C63A H63A . . 109.2 ?
C62A C63A H63A . . 109.2 ?
C64A C63A H63B . . 109.2 ?
C62A C63A H63B . . 109.2 ?
H63A C63A H63B . . 107.9 ?
C63A C64A C65A . . 112.4(10) ?
C63A C64A H64A . . 109.1 ?
C65A C64A H64A . . 109.1 ?
C63A C64A H64B . . 109.1 ?
C65A C64A H64B . . 109.1 ?
H64A C64A H64B . . 107.9 ?
C64A C65A H65A . . 109.5 ?
C64A C65A H65B . . 109.5 ?
H65A C65A H65B . . 109.5 ?
C64A C65A H65C . . 109.5 ?
H65A C65A H65C . . 109.5 ?
H65B C65A H65C . . 109.5 ?
C67A C66A N7A . . 114.4(11) ?
C67A C66A H66A . . 108.7 ?
N7A C66A H66A . . 108.7 ?
C67A C66A H66B . . 108.7 ?
N7A C66A H66B . . 108.7 ?
H66A C66A H66B . . 107.6 ?
C66A C67A C68A . . 107.0(11) ?
C66A C67A H67A . . 110.3 ?
C68A C67A H67A . . 110.3 ?
C66A C67A H67B . . 110.3 ?
C68A C67A H67B . . 110.3 ?
H67A C67A H67B . . 108.6 ?
C69A C68A C67A . . 113.4(15) ?
C69A C68A H68A . . 108.9 ?
C67A C68A H68A . . 108.9 ?
C69A C68A H68B . . 108.9 ?
C67A C68A H68B . . 108.9 ?
H68A C68A H68B . . 107.7 ?
C68A C69A H69A . . 109.5 ?
C68A C69A H69B . . 109.5 ?
H69A C69A H69B . . 109.5 ?
C68A C69A H69C . . 109.5 ?
H69A C69A H69C . . 109.5 ?
H69B C69A H69C . . 109.5 ?
C58B N7B C66B . . 107.5(9) ?
C58B N7B C62B . . 110.0(9) ?
C66B N7B C62B . . 111.4(9) ?
C58B N7B C54B . . 113.4(9) ?
C66B N7B C54B . . 109.7(9) ?
C62B N7B C54B . . 104.9(8) ?
C55B C54B N7B . . 114.4(7) ?
C55B C54B H54C . . 108.7 ?
N7B C54B H54C . . 108.7 ?
C55B C54B H54D . . 108.7 ?
N7B C54B H54D . . 108.7 ?
H54C C54B H54D . . 107.6 ?
C54B C55B C56B . . 111.2(7) ?
C54B C55B H55C . . 109.4 ?
C56B C55B H55C . . 109.4 ?
C54B C55B H55D . . 109.4 ?
C56B C55B H55D . . 109.4 ?
H55C C55B H55D . . 108.0 ?
C57B C56B C55B . . 112.8(7) ?
C57B C56B H56C . . 109.0 ?
C55B C56B H56C . . 109.0 ?
C57B C56B H56D . . 109.0 ?
C55B C56B H56D . . 109.0 ?
H56C C56B H56D . . 107.8 ?
C56B C57B H57D . . 109.5 ?
C56B C57B H57E . . 109.5 ?
H57D C57B H57E . . 109.5 ?
C56B C57B H57F . . 109.5 ?
H57D C57B H57F . . 109.5 ?
H57E C57B H57F . . 109.5 ?
N7B C58B C59B . . 113.4(14) ?
N7B C58B H58C . . 108.9 ?
C59B C58B H58C . . 108.9 ?
N7B C58B H58D . . 108.9 ?
C59B C58B H58D . . 108.9 ?
H58C C58B H58D . . 107.7 ?
C58B C59B C60B . . 110.(2) ?
C58B C59B H59C . . 109.8 ?
C60B C59B H59C . . 109.8 ?
C58B C59B H59D . . 109.8 ?
C60B C59B H59D . . 109.8 ?
H59C C59B H59D . . 108.2 ?
C61B C60B C59B . . 118.(3) ?
C61B C60B H60C . . 107.8 ?
C59B C60B H60C . . 107.8 ?
C61B C60B H60D . . 107.8 ?
C59B C60B H60D . . 107.8 ?
H60C C60B H60D . . 107.1 ?
C60B C61B H61D . . 109.5 ?
C60B C61B H61E . . 109.5 ?
H61D C61B H61E . . 109.5 ?
C60B C61B H61F . . 109.5 ?
H61D C61B H61F . . 109.5 ?
H61E C61B H61F . . 109.5 ?
N7B C62B C63B . . 117.1(9) ?
N7B C62B H62C . . 108.0 ?
C63B C62B H62C . . 108.0 ?
N7B C62B H62D . . 108.0 ?
C63B C62B H62D . . 108.0 ?
H62C C62B H62D . . 107.3 ?
C64B C63B C62B . . 109.9(10) ?
C64B C63B H63C . . 109.7 ?
C62B C63B H63C . . 109.7 ?
C64B C63B H63D . . 109.7 ?
C62B C63B H63D . . 109.7 ?
H63C C63B H63D . . 108.2 ?
C63B C64B C65B . . 114.5(10) ?
C63B C64B H64C . . 108.6 ?
C65B C64B H64C . . 108.6 ?
C63B C64B H64D . . 108.6 ?
C65B C64B H64D . . 108.6 ?
H64C C64B H64D . . 107.6 ?
C64B C65B H65D . . 109.5 ?
C64B C65B H65E . . 109.5 ?
H65D C65B H65E . . 109.5 ?
C64B C65B H65F . . 109.5 ?
H65D C65B H65F . . 109.5 ?
H65E C65B H65F . . 109.5 ?
C67B C66B N7B . . 117.6(10) ?
C67B C66B H66C . . 107.9 ?
N7B C66B H66C . . 107.9 ?
C67B C66B H66D . . 107.9 ?
N7B C66B H66D . . 107.9 ?
H66C C66B H66D . . 107.2 ?
C66B C67B C68B . . 111.3(10) ?
C66B C67B H67C . . 109.4 ?
C68B C67B H67C . . 109.4 ?
C66B C67B H67D . . 109.4 ?
C68B C67B H67D . . 109.4 ?
H67C C67B H67D . . 108.0 ?
C69B C68B C67B . . 111.2(14) ?
C69B C68B H68C . . 109.4 ?
C67B C68B H68C . . 109.4 ?
C69B C68B H68D . . 109.4 ?
C67B C68B H68D . . 109.4 ?
H68C C68B H68D . . 108.0 ?
C68B C69B H69D . . 109.5 ?
C68B C69B H69E . . 109.5 ?
H69D C69B H69E . . 109.5 ?
C68B C69B H69F . . 109.5 ?
H69D C69B H69F . . 109.5 ?
H69E C69B H69F . . 109.5 ?
C58C N7C C66C . . 107.5(9) ?
C58C N7C C62C . . 110.0(9) ?
C66C N7C C62C . . 111.4(9) ?
C58C N7C C54C . . 113.4(9) ?
C66C N7C C54C . . 109.7(9) ?
C62C N7C C54C . . 104.9(8) ?
C55C C54C N7C . . 114.4(7) ?
C55C C54C H54E . . 108.7 ?
N7C C54C H54E . . 108.7 ?
C55C C54C H54F . . 108.7 ?
N7C C54C H54F . . 108.7 ?
H54E C54C H54F . . 107.6 ?
C54C C55C C56C . . 111.2(7) ?
C54C C55C H55E . . 109.4 ?
C56C C55C H55E . . 109.4 ?
C54C C55C H55F . . 109.4 ?
C56C C55C H55F . . 109.4 ?
H55E C55C H55F . . 108.0 ?
C57C C56C C55C . . 112.8(7) ?
C57C C56C H56E . . 109.0 ?
C55C C56C H56E . . 109.0 ?
C57C C56C H56F . . 109.0 ?
C55C C56C H56F . . 109.0 ?
H56E C56C H56F . . 107.8 ?
C56C C57C H57G . . 109.5 ?
C56C C57C H57H . . 109.5 ?
H57G C57C H57H . . 109.5 ?
C56C C57C H57I . . 109.5 ?
H57G C57C H57I . . 109.5 ?
H57H C57C H57I . . 109.5 ?
C59C C58C N7C . . 116.(3) ?
C59C C58C H58E . . 108.2 ?
N7C C58C H58E . . 108.2 ?
C59C C58C H58F . . 108.2 ?
N7C C58C H58F . . 108.2 ?
H58E C58C H58F . . 107.3 ?
C60C C59C C58C . . 122.(3) ?
C60C C59C H59E . . 106.9 ?
C58C C59C H59E . . 106.9 ?
C60C C59C H59F . . 106.9 ?
C58C C59C H59F . . 106.9 ?
H59E C59C H59F . . 106.7 ?
C59C C60C C61C . . 113.0(16) ?
C59C C60C H60E . . 109.0 ?
C61C C60C H60E . . 109.0 ?
C59C C60C H60F . . 109.0 ?
C61C C60C H60F . . 109.0 ?
H60E C60C H60F . . 107.8 ?
C60C C61C H61G . . 109.5 ?
C60C C61C H61H . . 109.5 ?
H61G C61C H61H . . 109.5 ?
C60C C61C H61I . . 109.5 ?
H61G C61C H61I . . 109.5 ?
H61H C61C H61I . . 109.5 ?
N7C C62C C63C . . 117.1(9) ?
N7C C62C H62E . . 108.0 ?
C63C C62C H62E . . 108.0 ?
N7C C62C H62F . . 108.0 ?
C63C C62C H62F . . 108.0 ?
H62E C62C H62F . . 107.3 ?
C64C C63C C62C . . 109.9(10) ?
C64C C63C H63E . . 109.7 ?
C62C C63C H63E . . 109.7 ?
C64C C63C H63F . . 109.7 ?
C62C C63C H63F . . 109.7 ?
H63E C63C H63F . . 108.2 ?
C63C C64C C65C . . 114.5(10) ?
C63C C64C H64E . . 108.6 ?
C65C C64C H64E . . 108.6 ?
C63C C64C H64F . . 108.6 ?
C65C C64C H64F . . 108.6 ?
H64E C64C H64F . . 107.6 ?
C64C C65C H65G . . 109.5 ?
C64C C65C H65H . . 109.5 ?
H65G C65C H65H . . 109.5 ?
C64C C65C H65I . . 109.5 ?
H65G C65C H65I . . 109.5 ?
H65H C65C H65I . . 109.5 ?
C67C C66C N7C . . 117.6(10) ?
C67C C66C H66E . . 107.9 ?
N7C C66C H66E . . 107.9 ?
C67C C66C H66F . . 107.9 ?
N7C C66C H66F . . 107.9 ?
H66E C66C H66F . . 107.2 ?
C66C C67C C68C . . 111.3(10) ?
C66C C67C H67E . . 109.4 ?
C68C C67C H67E . . 109.4 ?
C66C C67C H67F . . 109.4 ?
C68C C67C H67F . . 109.4 ?
H67E C67C H67F . . 108.0 ?
C69C C68C C67C . . 111.2(14) ?
C69C C68C H68E . . 109.4 ?
C67C C68C H68E . . 109.4 ?
C69C C68C H68F . . 109.4 ?
C67C C68C H68F . . 109.4 ?
H68E C68C H68F . . 108.0 ?
C68C C69C H69G . . 109.5 ?
C68C C69C H69H . . 109.5 ?
H69G C69C H69H . . 109.5 ?
C68C C69C H69I . . 109.5 ?
H69G C69C H69I . . 109.5 ?
H69H C69C H69I . . 109.5 ?
C58D N7D C66D . . 107.5(9) ?
C58D N7D C62D . . 110.0(9) ?
C66D N7D C62D . . 111.4(9) ?
C58D N7D C54D . . 113.4(9) ?
C66D N7D C54D . . 109.7(9) ?
C62D N7D C54D . . 104.9(8) ?
C55D C54D N7D . . 114.4(7) ?
C55D C54D H54G . . 108.7 ?
N7D C54D H54G . . 108.7 ?
C55D C54D H54H . . 108.7 ?
N7D C54D H54H . . 108.7 ?
H54G C54D H54H . . 107.6 ?
C54D C55D C56D . . 111.2(7) ?
C54D C55D H55G . . 109.4 ?
C56D C55D H55G . . 109.4 ?
C54D C55D H55H . . 109.4 ?
C56D C55D H55H . . 109.4 ?
H55G C55D H55H . . 108.0 ?
C57D C56D C55D . . 112.8(7) ?
C57D C56D H56G . . 109.0 ?
C55D C56D H56G . . 109.0 ?
C57D C56D H56H . . 109.0 ?
C55D C56D H56H . . 109.0 ?
H56G C56D H56H . . 107.8 ?
C56D C57D H57J . . 109.5 ?
C56D C57D H57K . . 109.5 ?
H57J C57D H57K . . 109.5 ?
C56D C57D H57L . . 109.5 ?
H57J C57D H57L . . 109.5 ?
H57K C57D H57L . . 109.5 ?
C59D C58D N7D . . 119.7(11) ?
C59D C58D H58G . . 107.4 ?
N7D C58D H58G . . 107.4 ?
C59D C58D H58H . . 107.4 ?
N7D C58D H58H . . 107.4 ?
H58G C58D H58H . . 106.9 ?
C60D C59D C58D . . 100.2(12) ?
C60D C59D H59G . . 111.7 ?
C58D C59D H59G . . 111.7 ?
C60D C59D H59H . . 111.7 ?
C58D C59D H59H . . 111.7 ?
H59G C59D H59H . . 109.5 ?
C59D C60D C61D . . 111.5(17) ?
C59D C60D H60G . . 109.3 ?
C61D C60D H60G . . 109.3 ?
C59D C60D H60H . . 109.3 ?
C61D C60D H60H . . 109.3 ?
H60G C60D H60H . . 108.0 ?
C60D C61D H61J . . 109.5 ?
C60D C61D H61K . . 109.5 ?
H61J C61D H61K . . 109.5 ?
C60D C61D H61L . . 109.5 ?
H61J C61D H61L . . 109.5 ?
H61K C61D H61L . . 109.5 ?
N7D C62D C63D . . 117.1(9) ?
N7D C62D H62G . . 108.0 ?
C63D C62D H62G . . 108.0 ?
N7D C62D H62H . . 108.0 ?
C63D C62D H62H . . 108.0 ?
H62G C62D H62H . . 107.3 ?
C64D C63D C62D . . 109.9(10) ?
C64D C63D H63G . . 109.7 ?
C62D C63D H63G . . 109.7 ?
C64D C63D H63H . . 109.7 ?
C62D C63D H63H . . 109.7 ?
H63G C63D H63H . . 108.2 ?
C63D C64D C65D . . 114.5(10) ?
C63D C64D H64G . . 108.6 ?
C65D C64D H64G . . 108.6 ?
C63D C64D H64H . . 108.6 ?
C65D C64D H64H . . 108.6 ?
H64G C64D H64H . . 107.6 ?
C64D C65D H65J . . 109.5 ?
C64D C65D H65K . . 109.5 ?
H65J C65D H65K . . 109.5 ?
C64D C65D H65L . . 109.5 ?
H65J C65D H65L . . 109.5 ?
H65K C65D H65L . . 109.5 ?
C67D C66D N7D . . 117.6(10) ?
C67D C66D H66G . . 107.9 ?
N7D C66D H66G . . 107.9 ?
C67D C66D H66H . . 107.9 ?
N7D C66D H66H . . 107.9 ?
H66G C66D H66H . . 107.2 ?
C66D C67D C68D . . 111.3(10) ?
C66D C67D H67G . . 109.4 ?
C68D C67D H67G . . 109.4 ?
C66D C67D H67H . . 109.4 ?
C68D C67D H67H . . 109.4 ?
H67G C67D H67H . . 108.0 ?
C69D C68D C67D . . 111.2(14) ?
C69D C68D H68G . . 109.4 ?
C67D C68D H68G . . 109.4 ?
C69D C68D H68H . . 109.4 ?
C67D C68D H68H . . 109.4 ?
H68G C68D H68H . . 108.0 ?
C68D C69D H69J . . 109.5 ?
C68D C69D H69K . . 109.5 ?
H69J C69D H69K . . 109.5 ?
C68D C69D H69L . . 109.5 ?
H69J C69D H69L . . 109.5 ?
H69K C69D H69L . . 109.5 ?
N1S C1S C2S . . 177.0(6) ?
C1S C2S H2SA . . 109.5 ?
C1S C2S H2SB . . 109.5 ?
H2SA C2S H2SB . . 109.5 ?
C1S C2S H2SC . . 109.5 ?
H2SA C2S H2SC . . 109.5 ?
H2SB C2S H2SC . . 109.5 ?

loop_
_geom_bond_atom_site_label_1
_geom_bond_atom_site_label_2
_geom_bond_site_symmetry_2
_geom_bond_distance
_geom_bond_publ_flag
Si1A F3A . 1.655(3) ?
Si1A F3A 3_666 1.655(3) ?
Si1A F1A . 1.656(3) ?
Si1A F1A 3_666 1.656(3) ?
Si1A F2A . 1.664(3) ?
Si1A F2A 3_666 1.664(3) ?
Si1B F1B . 1.563(15) ?
Si1B F1B 3_666 1.563(15) ?
Si1B F2B 3_666 1.638(16) ?
Si1B F2B . 1.638(16) ?
Si1B F3B . 1.653(17) ?
Si1B F3B 3_666 1.654(17) ?
O1 C5 . 1.368(4) ?
O1 C6 . 1.426(4) ?
O2 C13 . 1.236(5) ?
O3 C22 . 1.378(4) ?
O3 C23 . 1.445(4) ?
O4 C30 . 1.231(5) ?
N2 C18 . 1.365(4) ?
N2 C12 . 1.385(5) ?
N2 H2N . 0.88 ?
N4 C35 . 1.367(4) ?
N4 C29 . 1.391(4) ?
N4 H4N4 . 0.88 ?
C1 C53 . 1.516(5) ?
C1 C36 . 1.518(5) ?
C1 C19 . 1.522(5) ?
C1 H1 . 1.0 ?
C2 C3 . 1.530(5) ?
C2 C20 . 1.532(5) ?
C2 C37 . 1.540(5) ?
C2 H2 . 1.0 ?
C3 C19 . 1.382(5) ?
C3 C4 . 1.407(5) ?
C4 C5 . 1.389(5) ?
C4 H4 . 0.95 ?
C5 C10 . 1.405(5) ?
C6 C7B . 1.502(5) ?
C6 C7A . 1.502(5) ?
C6 H6A . 0.99 ?
C6 H6B . 0.99 ?
C7A C8A . 1.510(6) ?
C7A H7A . 0.99 ?
C7A H7B . 0.99 ?
C8A C9A . 1.513(9) ?
C8A H8A . 0.99 ?
C8A H8B . 0.99 ?
C9A H9A . 0.98 ?
C9A H9B . 0.98 ?
C9A H9C . 0.98 ?
C7B C8B . 1.52(2) ?
C7B H7C . 0.99 ?
C7B H7D . 0.99 ?
C8B C9B . 1.52(2) ?
C8B H8C . 0.99 ?
C8B H8D . 0.99 ?
C9B H9D . 0.98 ?
C9B H9E . 0.98 ?
C9B H9F . 0.98 ?
C10 C18 . 1.416(5) ?
C10 C11 . 1.418(5) ?
C11 C12 . 1.367(5) ?
C11 H11 . 0.95 ?
C12 C13 . 1.478(5) ?
C13 N1B . 1.339(5) ?
C13 N1A . 1.339(5) ?
N1A C14A . 1.473(6) ?
N1A H1A . 0.88 ?
C14A C15A . 1.528(7) ?
C14A H14A . 0.99 ?
C14A H14B . 0.99 ?
C15A C16A . 1.479(7) ?
C15A H15A . 0.99 ?
C15A H15B . 0.99 ?
C16A C17A . 1.519(8) ?
C16A H16A . 0.99 ?
C16A H16B . 0.99 ?
C17A H17A . 0.98 ?
C17A H17B . 0.98 ?
C17A H17C . 0.98 ?
N1B C14B . 1.481(10) ?
N1B H1B . 0.88 ?
C14B C15B . 1.500(10) ?
C14B H14C . 0.99 ?
C14B H14D . 0.99 ?
C15B C16B . 1.493(10) ?
C15B H15C . 0.99 ?
C15B H15D . 0.99 ?
C16B C17B . 1.500(10) ?
C16B H16C . 0.99 ?
C16B H16D . 0.99 ?
C17B H17D . 0.98 ?
C17B H17E . 0.98 ?
C17B H17F . 0.98 ?
C18 C19 . 1.385(5) ?
C20 C36 . 1.383(5) ?
C20 C21 . 1.409(5) ?
C21 C22 . 1.378(5) ?
C21 H21 . 0.95 ?
C22 C27 . 1.399(5) ?
C23 C24 . 1.510(5) ?
C23 H23A . 0.99 ?
C23 H23B . 0.99 ?
C24 C25 . 1.511(5) ?
C24 H24A . 0.99 ?
C24 H24B . 0.99 ?
C25 C26 . 1.524(6) ?
C25 H25A . 0.99 ?
C25 H25B . 0.99 ?
C26 H26A . 0.98 ?
C26 H26B . 0.98 ?
C26 H26C . 0.98 ?
C27 C35 . 1.423(5) ?
C27 C28 . 1.425(5) ?
C28 C29 . 1.353(5) ?
C28 H28 . 0.95 ?
C29 C30 . 1.471(5) ?
C30 N3B . 1.342(5) ?
C30 N3A . 1.342(5) ?
N3A C31A . 1.468(8) ?
N3A H3A . 0.88 ?
C31A C32A . 1.497(8) ?
C31A H31A . 0.99 ?
C31A H31B . 0.99 ?
C32A C33A . 1.481(8) ?
C32A H32A . 0.99 ?
C32A H32B . 0.99 ?
C33A C34A . 1.486(8) ?
C33A H33A . 0.99 ?
C33A H33B . 0.99 ?
C34A H34A . 0.98 ?
C34A H34B . 0.98 ?
C34A H34C . 0.98 ?
N3B C31B . 1.495(11) ?
N3B H3B . 0.88 ?
C31B C32B . 1.441(14) ?
C31B H31C . 0.99 ?
C31B H31D . 0.99 ?
C32B C33B . 1.493(14) ?
C32B H32C . 0.99 ?
C32B H32D . 0.99 ?
C33B C34B . 1.480(16) ?
C33B H33C . 0.99 ?
C33B H33D . 0.99 ?
C34B H34D . 0.98 ?
C34B H34E . 0.98 ?
C34B H34F . 0.98 ?
C35 C36 . 1.385(5) ?
C37 C53 . 1.382(5) ?
C37 C38 . 1.404(5) ?
C38 C39D . 1.349(18) ?
C38 C39B . 1.349(18) ?
C38 C39A . 1.410(11) ?
C38 C39C . 1.410(11) ?
C38 H38 . 0.95 ?
C39A O5A . 1.363(10) ?
C39A C44A . 1.401(9) ?
O5A C40A . 1.417(8) ?
C40A C41A . 1.509(7) ?
C40A H40A . 0.99 ?
C40A H40B . 0.99 ?
C41A C42A . 1.514(8) ?
C41A H41A . 0.99 ?
C41A H41B . 0.99 ?
C42A C43A . 1.511(9) ?
C42A H42A . 0.99 ?
C42A H42B . 0.99 ?
C43A H43A . 0.98 ?
C43A H43B . 0.98 ?
C43A H43C . 0.98 ?
C44A C52A . 1.413(11) ?
C44A C45A . 1.424(8) ?
C45A C46A . 1.356(8) ?
C45A H45A . 0.95 ?
C46A N6A . 1.378(8) ?
C46A C47A . 1.461(8) ?
C47A O6A . 1.252(7) ?
C47A N5A . 1.329(8) ?
N5A C48A . 1.466(7) ?
N5A H5NA . 0.88 ?
C48A C49A . 1.527(9) ?
C48A H48A . 0.99 ?
C48A H48B . 0.99 ?
C49A C50A . 1.447(10) ?
C49A H49A . 0.99 ?
C49A H49B . 0.99 ?
C50A C51A . 1.502(18) ?
C50A H50A . 0.99 ?
C50A H50B . 0.99 ?
C51A H51A . 0.98 ?
C51A H51B . 0.98 ?
C51A H51C . 0.98 ?
N6A C52A . 1.364(8) ?
N6A H6NA . 0.88 ?
C52A C53 . 1.446(11) ?
C39B O5B . 1.366(14) ?
C39B C44B . 1.417(12) ?
O5B C40B . 1.421(13) ?
C40B C41B . 1.498(9) ?
C40B H40C . 0.99 ?
C40B H40D . 0.99 ?
C41B C42B . 1.498(9) ?
C41B H41C . 0.99 ?
C41B H41D . 0.99 ?
C42B C43B . 1.506(9) ?
C42B H42C . 0.99 ?
C42B H42D . 0.99 ?
C43B H43D . 0.98 ?
C43B H43E . 0.98 ?
C43B H43F . 0.98 ?
C44B C52B . 1.413(14) ?
C44B C45B . 1.424(12) ?
C45B C46B . 1.352(12) ?
C45B H45B . 0.95 ?
C46B N6B . 1.368(11) ?
C46B C47B . 1.419(14) ?
C47B O6B . 1.238(16) ?
C47B N5B . 1.306(16) ?
N5B C48B . 1.450(14) ?
N5B H5NB . 0.88 ?
C48B C49B . 1.576(17) ?
C48B H48C . 0.99 ?
C48B H48D . 0.99 ?
C49B C50B . 1.454(17) ?
C49B H49C . 0.99 ?
C49B H49D . 0.99 ?
C50B C51B . 1.52(2) ?
C50B H50C . 0.99 ?
C50B H50D . 0.99 ?
C51B H51D . 0.98 ?
C51B H51E . 0.98 ?
C51B H51F . 0.98 ?
N6B C52B . 1.388(12) ?
N6B H6NB . 0.88 ?
C52B C53 . 1.328(14) ?
C39C O5C . 1.363(10) ?
C39C C44C . 1.401(9) ?
O5C C40C . 1.417(8) ?
C40C C41C . 1.509(7) ?
C40C H40E . 0.99 ?
C40C H40F . 0.99 ?
C41C C42C . 1.64(3) ?
C41C H41E . 0.99 ?
C41C H41F . 0.99 ?
C42C C43C . 1.30(5) ?
C42C H42E . 0.99 ?
C42C H42F . 0.99 ?
C43C H43G . 0.98 ?
C43C H43H . 0.98 ?
C43C H43I . 0.98 ?
C44C C52C . 1.413(11) ?
C44C C45C . 1.424(8) ?
C45C C46C . 1.356(8) ?
C45C H45C . 0.95 ?
C46C N6C . 1.378(8) ?
C46C C47C . 1.461(8) ?
C47C O6C . 1.252(7) ?
C47C N5C . 1.329(8) ?
N5C C48C . 1.466(7) ?
N5C H5NC . 0.88 ?
C48C C49C . 1.529(10) ?
C48C H48E . 0.99 ?
C48C H48F . 0.99 ?
C49C C50C . 1.464(11) ?
C49C H49E . 0.99 ?
C49C H49F . 0.99 ?
C50C C51C . 1.51(2) ?
C50C H50E . 0.99 ?
C50C H50F . 0.99 ?
C51C H51G . 0.98 ?
C51C H51H . 0.98 ?
C51C H51I . 0.98 ?
N6C C52C . 1.364(8) ?
N6C H6NC . 0.88 ?
C52C C53 . 1.446(11) ?
C39D O5D . 1.366(14) ?
C39D C44D . 1.417(12) ?
O5D C40D . 1.421(13) ?
C40D C41D . 1.498(9) ?
C40D H40G . 0.99 ?
C40D H40H . 0.99 ?
C41D C42D . 1.26(4) ?
C41D H41G . 0.99 ?
C41D H41H . 0.99 ?
C42D C43D . 1.62(5) ?
C42D H42G . 0.99 ?
C42D H42H . 0.99 ?
C43D H43J . 0.98 ?
C43D H43K . 0.98 ?
C43D H43L . 0.98 ?
C44D C52D . 1.413(14) ?
C44D C45D . 1.424(12) ?
C45D C46D . 1.352(12) ?
C45D H45D . 0.95 ?
C46D N6D . 1.368(11) ?
C46D C47D . 1.57(2) ?
C47D N5D . 1.21(2) ?
C47D O6D . 1.31(2) ?
N5D C48D . 1.482(13) ?
N5D H5ND . 0.88 ?
C48D C49D . 1.579(15) ?
C48D H48G . 0.99 ?
C48D H48H . 0.99 ?
C49D C50D . 1.485(16) ?
C49D H49G . 0.99 ?
C49D H49H . 0.99 ?
C50D C51D . 1.510(19) ?
C50D H50G . 0.99 ?
C50D H50H . 0.99 ?
C51D H51J . 0.98 ?
C51D H51K . 0.98 ?
C51D H51L . 0.98 ?
N6D C52D . 1.388(12) ?
N6D H6ND . 0.88 ?
C52D C53 . 1.328(14) ?
N7A C58A . 1.504(12) ?
N7A C66A . 1.512(12) ?
N7A C54A . 1.512(12) ?
N7A C62A . 1.513(12) ?
C54A C55A . 1.493(12) ?
C54A H54A . 0.99 ?
C54A H54B . 0.99 ?
C55A C56A . 1.539(12) ?
C55A H55A . 0.99 ?
C55A H55B . 0.99 ?
C56A C57A . 1.489(12) ?
C56A H56A . 0.99 ?
C56A H56B . 0.99 ?
C57A H57A . 0.98 ?
C57A H57B . 0.98 ?
C57A H57C . 0.98 ?
C58A C59A . 1.520(16) ?
C58A H58A . 0.99 ?
C58A H58B . 0.99 ?
C59A C60A . 1.550(18) ?
C59A H59A . 0.99 ?
C59A H59B . 0.99 ?
C60A C61A . 1.464(19) ?
C60A H60A . 0.99 ?
C60A H60B . 0.99 ?
C61A H61A . 0.98 ?
C61A H61B . 0.98 ?
C61A H61C . 0.98 ?
C62A C63A . 1.549(12) ?
C62A H62A . 0.99 ?
C62A H62B . 0.99 ?
C63A C64A . 1.489(11) ?
C63A H63A . 0.99 ?
C63A H63B . 0.99 ?
C64A C65A . 1.516(13) ?
C64A H64A . 0.99 ?
C64A H64B . 0.99 ?
C65A H65A . 0.98 ?
C65A H65B . 0.98 ?
C65A H65C . 0.98 ?
C66A C67A . 1.494(13) ?
C66A H66A . 0.99 ?
C66A H66B . 0.99 ?
C67A C68A . 1.583(14) ?
C67A H67A . 0.99 ?
C67A H67B . 0.99 ?
C68A C69A . 1.450(18) ?
C68A H68A . 0.99 ?
C68A H68B . 0.99 ?
C69A H69A . 0.98 ?
C69A H69B . 0.98 ?
C69A H69C . 0.98 ?
N7B C58B . 1.506(6) ?
N7B C66B . 1.513(10) ?
N7B C62B . 1.518(10) ?
N7B C54B . 1.530(10) ?
C54B C55B . 1.499(11) ?
C54B H54C . 0.99 ?
C54B H54D . 0.99 ?
C55B C56B . 1.534(10) ?
C55B H55C . 0.99 ?
C55B H55D . 0.99 ?
C56B C57B . 1.490(11) ?
C56B H56C . 0.99 ?
C56B H56D . 0.99 ?
C57B H57D . 0.98 ?
C57B H57E . 0.98 ?
C57B H57F . 0.98 ?
C58B C59B . 1.54(2) ?
C58B H58C . 0.99 ?
C58B H58D . 0.99 ?
C59B C60B . 1.56(2) ?
C59B H59C . 0.99 ?
C59B H59D . 0.99 ?
C60B C61B . 1.46(3) ?
C60B H60C . 0.99 ?
C60B H60D . 0.99 ?
C61B H61D . 0.98 ?
C61B H61E . 0.98 ?
C61B H61F . 0.98 ?
C62B C63B . 1.537(12) ?
C62B H62C . 0.99 ?
C62B H62D . 0.99 ?
C63B C64B . 1.502(12) ?
C63B H63C . 0.99 ?
C63B H63D . 0.99 ?
C64B C65B . 1.504(12) ?
C64B H64C . 0.99 ?
C64B H64D . 0.99 ?
C65B H65D . 0.98 ?
C65B H65E . 0.98 ?
C65B H65F . 0.98 ?
C66B C67B . 1.506(12) ?
C66B H66C . 0.99 ?
C66B H66D . 0.99 ?
C67B C68B . 1.609(14) ?
C67B H67C . 0.99 ?
C67B H67D . 0.99 ?
C68B C69B . 1.462(17) ?
C68B H68C . 0.99 ?
C68B H68D . 0.99 ?
C69B H69D . 0.98 ?
C69B H69E . 0.98 ?
C69B H69F . 0.98 ?
N7C C58C . 1.506(6) ?
N7C C66C . 1.513(10) ?
N7C C62C . 1.518(10) ?
N7C C54C . 1.530(10) ?
C54C C55C . 1.499(11) ?
C54C H54E . 0.99 ?
C54C H54F . 0.99 ?
C55C C56C . 1.534(10) ?
C55C H55E . 0.99 ?
C55C H55F . 0.99 ?
C56C C57C . 1.490(11) ?
C56C H56E . 0.99 ?
C56C H56F . 0.99 ?
C57C H57G . 0.98 ?
C57C H57H . 0.98 ?
C57C H57I . 0.98 ?
C58C C59C . 1.500(10) ?
C58C H58E . 0.99 ?
C58C H58F . 0.99 ?
C59C C60C . 1.499(10) ?
C59C H59E . 0.99 ?
C59C H59F . 0.99 ?
C60C C61C . 1.499(10) ?
C60C H60E . 0.99 ?
C60C H60F . 0.99 ?
C61C H61G . 0.98 ?
C61C H61H . 0.98 ?
C61C H61I . 0.98 ?
C62C C63C . 1.537(12) ?
C62C H62E . 0.99 ?
C62C H62F . 0.99 ?
C63C C64C . 1.502(12) ?
C63C H63E . 0.99 ?
C63C H63F . 0.99 ?
C64C C65C . 1.504(12) ?
C64C H64E . 0.99 ?
C64C H64F . 0.99 ?
C65C H65G . 0.98 ?
C65C H65H . 0.98 ?
C65C H65I . 0.98 ?
C66C C67C . 1.506(12) ?
C66C H66E . 0.99 ?
C66C H66F . 0.99 ?
C67C C68C . 1.609(14) ?
C67C H67E . 0.99 ?
C67C H67F . 0.99 ?
C68C C69C . 1.462(17) ?
C68C H68E . 0.99 ?
C68C H68F . 0.99 ?
C69C H69G . 0.98 ?
C69C H69H . 0.98 ?
C69C H69I . 0.98 ?
N7D C58D . 1.506(6) ?
N7D C66D . 1.513(10) ?
N7D C62D . 1.518(10) ?
N7D C54D . 1.530(10) ?
C54D C55D . 1.499(11) ?
C54D H54G . 0.99 ?
C54D H54H . 0.99 ?
C55D C56D . 1.534(10) ?
C55D H55G . 0.99 ?
C55D H55H . 0.99 ?
C56D C57D . 1.490(11) ?
C56D H56G . 0.99 ?
C56D H56H . 0.99 ?
C57D H57J . 0.98 ?
C57D H57K . 0.98 ?
C57D H57L . 0.98 ?
C58D C59D . 1.502(10) ?
C58D H58G . 0.99 ?
C58D H58H . 0.99 ?
C59D C60D . 1.497(10) ?
C59D H59G . 0.99 ?
C59D H59H . 0.99 ?
C60D C61D . 1.500(10) ?
C60D H60G . 0.99 ?
C60D H60H . 0.99 ?
C61D H61J . 0.98 ?
C61D H61K . 0.98 ?
C61D H61L . 0.98 ?
C62D C63D . 1.537(12) ?
C62D H62G . 0.99 ?
C62D H62H . 0.99 ?
C63D C64D . 1.502(12) ?
C63D H63G . 0.99 ?
C63D H63H . 0.99 ?
C64D C65D . 1.504(12) ?
C64D H64G . 0.99 ?
C64D H64H . 0.99 ?
C65D H65J . 0.98 ?
C65D H65K . 0.98 ?
C65D H65L . 0.98 ?
C66D C67D . 1.506(12) ?
C66D H66G . 0.99 ?
C66D H66H . 0.99 ?
C67D C68D . 1.609(14) ?
C67D H67G . 0.99 ?
C67D H67H . 0.99 ?
C68D C69D . 1.462(17) ?
C68D H68G . 0.99 ?
C68D H68H . 0.99 ?
C69D H69J . 0.98 ?
C69D H69K . 0.98 ?
C69D H69L . 0.98 ?
N1S C1S . 1.137(6) ?
C1S C2S . 1.437(7) ?
C2S H2SA . 0.98 ?
C2S H2SB . 0.98 ?
C2S H2SC . 0.98 ?
